data_1566771
loop_
_publ_author_name
'Li, Hongfei'
'Kou, Lei'
'Liang, Lin'
'Li, Boyang'
'Zhao, Wei'
'Yang, Xiao-Juan'
'Wu, Biao'

_publ_section_title
;
 Anion-coordination-driven single-double helix switching and chiroptical
 molecular switch based on oligoureas
;
_journal_name_full 'Chemical Science'
_journal_paper_doi 10.1039/D2SC00876A
_journal_year 2022
_chemical_formula_moiety '4(C38 H38 N8 O4), 5(C4 H12 N), C4 N, 4(C3 H6 O), C3 O, C3 H3 O, 2(O4 P), 2(C2 N), O'
_chemical_formula_sum 'C198 H239 N40 O31 P2'
_chemical_formula_weight 3737.22
_space_group_crystal_system triclinic
_space_group_IT_number 1
_space_group_name_Hall 'P 1'
_space_group_name_H-M_alt 'P 1'
_atom_sites_solution_hydrogens geom
_audit_creation_date 2021-12-19
_audit_creation_method
;
Olex2 1.2
(compiled 2018.05.29 svn.r3508 for OlexSys, GUI svn.r5506)
;
_audit_update_record
;
2021-12-24 deposited with the CCDC.	2022-04-04 downloaded from the CCDC.
;
_cell_angle_alpha 98.630(3)
_cell_angle_beta 90.112(3)
_cell_angle_gamma 101.910(3)
_cell_formula_units_Z 1
_cell_length_a 13.8456(13)
_cell_length_b 13.8504(12)
_cell_length_c 26.594(2)
_cell_measurement_reflns_used 9903
_cell_measurement_temperature 150(2)
_cell_measurement_theta_max 23.96
_cell_measurement_theta_min 2.33
_cell_volume 4930.7(7)
_computing_cell_refinement 'SAINT V8.38A (Bruker, 2018)'
_computing_data_reduction 'SAINT V8.38A (Bruker, 2018)'
_computing_molecular_graphics 'Olex2 (Dolomanov et al., 2009)'
_computing_publication_material 'Olex2 (Dolomanov et al., 2009)'
_computing_structure_refinement 'XL (Sheldrick, 2008)'
_computing_structure_solution 'SHELXT 2014/5 (Sheldrick, 2014)'
_diffrn_ambient_temperature 149.98
_diffrn_measured_fraction_theta_full 0.999
_diffrn_measured_fraction_theta_max 0.995
_diffrn_measurement_device_type 'Bruker APEX-II CCD'
_diffrn_measurement_method '\f and \w scans'
_diffrn_radiation_type MoK\a
_diffrn_radiation_wavelength 0.71073
_diffrn_reflns_av_R_equivalents 0.1269
_diffrn_reflns_av_unetI/netI 0.1295
_diffrn_reflns_Laue_measured_fraction_full 0.999
_diffrn_reflns_Laue_measured_fraction_max 0.995
_diffrn_reflns_limit_h_max 16
_diffrn_reflns_limit_h_min -16
_diffrn_reflns_limit_k_max 16
_diffrn_reflns_limit_k_min -16
_diffrn_reflns_limit_l_max 32
_diffrn_reflns_limit_l_min -32
_diffrn_reflns_number 127862
_diffrn_reflns_point_group_measured_fraction_full 0.996
_diffrn_reflns_point_group_measured_fraction_max 0.990
_diffrn_reflns_theta_full 25.242
_diffrn_reflns_theta_max 25.412
_diffrn_reflns_theta_min 2.123
_diffrn_standards_number 0
_exptl_absorpt_coefficient_mu 0.102
_exptl_absorpt_correction_T_max 0.7452
_exptl_absorpt_correction_T_min 0.5711
_exptl_absorpt_correction_type none
_exptl_absorpt_process_details
;
SADABS-2016/2 (Bruker,2016/2) was used for absorption correction.
wR2(int) was 0.1712 before and 0.1002 after correction.
The Ratio of minimum to maximum transmission is 0.7664.
The \l/2 correction factor is Not present.
;
_exptl_crystal_colour colorless
_exptl_crystal_density_diffrn 1.259
_exptl_crystal_density_meas ?
_exptl_crystal_density_method none
_exptl_crystal_description block
_exptl_crystal_F_000 1985
_exptl_crystal_size_max 0.27
_exptl_crystal_size_mid 0.25
_exptl_crystal_size_min 0.21
_refine_diff_density_max 0.664
_refine_diff_density_min -0.370
_refine_diff_density_rms 0.064
_refine_ls_abs_structure_details
;
 Flack x determined using 7084 quotients [(I+)-(I-)]/[(I+)+(I-)]
 (Parsons, Flack and Wagner, Acta Cryst. B69 (2013) 249-259).
;
_refine_ls_abs_structure_Flack 0.22(7)
_refine_ls_extinction_coef 0.0113(8)
_refine_ls_extinction_expression Fc^*^=kFc[1+0.001xFc^2^\l^3^/sin(2\q)]^-1/4^
_refine_ls_extinction_method 'SHELXL-2016/6 (Sheldrick 2016)'
_refine_ls_goodness_of_fit_ref 1.001
_refine_ls_hydrogen_treatment constr
_refine_ls_matrix_type full
_refine_ls_number_parameters 2472
_refine_ls_number_reflns 35990
_refine_ls_number_restraints 306
_refine_ls_restrained_S_all 1.023
_refine_ls_R_factor_all 0.1353
_refine_ls_R_factor_gt 0.0726
_refine_ls_shift/su_max 0.001
_refine_ls_shift/su_mean 0.000
_refine_ls_structure_factor_coef Fsqd
_refine_ls_weighting_details 'w=1/[\s^2^(Fo^2^)+(0.1083P)^2^] where P=(Fo^2^+2Fc^2^)/3'
_refine_ls_weighting_scheme calc
_refine_ls_wR_factor_gt 0.1712
_refine_ls_wR_factor_ref 0.2063
_reflns_Friedel_coverage 0.989
_reflns_Friedel_fraction_full 0.994
_reflns_Friedel_fraction_max 0.985
_reflns_number_gt 21784
_reflns_number_total 35990
_reflns_threshold_expression 'I > 2\s(I)'
_cod_data_source_file d2sc00876a2.cif
_cod_data_source_block complex4
_cod_depositor_comments
;
The following automatic conversions were performed:

data item '_exptl_crystal_density_meas' value 'none' was changed to
'?' -- the value is perceived as not measured.

Automatic conversion script
Id: cif_fix_values 7556 2019-12-06 15:28:31Z antanas 
;
_cod_original_cell_volume 4930.7(8)
_cod_database_code 1566771
_shelx_shelxl_version_number 2016/6
_shelx_space_group_comment
;
The symmetry employed for this shelxl refinement is uniquely defined
by the following loop, which should always be used as a source of
symmetry information in preference to the above space-group names.
They are only intended as comments.
;
_exptl_absorpt_special_details none
_olex2_refinement_description
;
1. Fixed Uiso
 At 1.2 times of:
  All C(H) groups, All N(H) groups
 At 1.5 times of:
  All C(H,H,H) groups
2. Restrained distances
 C165-C166 = C165-C167 = C165-C168 = C166-C167 = C166-C168 = C167-C168
 2.5 with sigma of 0.02
 N36-C165 = N36-C166 = N36-C167 = N36-C168
 1.48 with sigma of 0.02
 O29-C190
 1.25 with sigma of 0.02
 C65-C64 = C193-C194 = C192-C193
 1.53 with sigma of 0.02
 C192-C193 = C193-C194
 1.53 with sigma of 0.02
 O30-C193
 1.25 with sigma of 0.02
 H140-C140
 1.53 with sigma of 0.02
 C136-C131 = C193-C194
 1.54 with sigma of 0.02
 C189-C190
 1.388 with sigma of 0.02
 C191-C190
 1.388 with sigma of 0.02
 C185-C184
 1.53 with sigma of 0.02
3. Rigid bond restraints
 N36, C165, C166, C167, C168, C189, C191, C190, O29, C192, C193, C194, O30,
 N39, C196, C195, C185, C184, C183, O27, C197, C198, N40, O31
 with sigma for 1-2 distances of 0.01 and sigma for 1-3 distances of 0.01
4. Uiso/Uaniso restraints and constraints
N36 \\sim C165 \\sim C166 \\sim C167 \\sim C168 \\sim C189 \\sim C191 \\sim
C190 \\sim O29 \\sim C192 \\sim C193 \\sim C194 \\sim O30 \\sim N39 \\sim C196
\\sim C195 \\sim C185 \\sim C184 \\sim C183 \\sim O27 \\sim C197 \\sim C198
\\sim N40 \\sim O31: within 2A with sigma of 0.04 and sigma for terminal atoms
of 0.08
Uanis(N36) \\sim Ueq, Uanis(C165) \\sim Ueq, Uanis(C166) \\sim Ueq, Uanis(C167)
\\sim Ueq, Uanis(C168) \\sim Ueq, Uanis(C189) \\sim Ueq, Uanis(C191) \\sim Ueq,
Uanis(C190) \\sim Ueq, Uanis(O29) \\sim Ueq, Uanis(C192) \\sim Ueq, Uanis(C193)
\\sim Ueq, Uanis(C194) \\sim Ueq, Uanis(O30) \\sim Ueq, Uanis(N39) \\sim Ueq,
Uanis(C196) \\sim Ueq, Uanis(C195) \\sim Ueq, Uanis(C185) \\sim Ueq,
Uanis(C184) \\sim Ueq, Uanis(C183) \\sim Ueq, Uanis(O27) \\sim Ueq, Uanis(C197)
\\sim Ueq, Uanis(C198) \\sim Ueq, Uanis(N40) \\sim Ueq, Uanis(O31) \\sim Ueq:
with sigma of 0.1 and sigma for terminal atoms of 0.2
Uanis(C166) = Uanis(C168)
5.a Ternary CH refined with riding coordinates:
 C7(H7), C32(H32), C45(H45), C70(H70), C83(H83), C108(H108), C121(H121),
 C146(H146)
5.b Aromatic/amide H refined with riding coordinates:
 C1(H1), C2(H2), C3(H3), C4(H4), C5(H5), C11(H11), C12(H12), C13(H13),
 C14(H14), C18(H18), C19(H19), C20(H20), C21(H21), C25(H25), C26(H26), C27(H27),
  C28(H28), C34(H34), C35(H35), C36(H36), C37(H37), C38(H38), N1(H1A), N2(H2A),
 N3(H3A), N4(H4A), N5(H5A), N6(H6), N7(H7A), N8(H8), C39(H39), C40(H40),
 C41(H41), C42(H42), C43(H43), C49(H49), C50(H50), C51(H51), C52(H52), C56(H56),
  C57(H57), C58(H58), C59(H59), C63(H63), C64(H64), C65(H65), C66(H66),
 C72(H72), C73(H73), C74(H74), C75(H75), C76(H76), N9(H9), N10(H10), N11(H11A),
 N12(H12A), N13(H13A), N14(H14A), N15(H15), N16(H16), C77(H77), C78(H78),
 C79(H79), C80(H80), C81(H81), C87(H87), C88(H88), C89(H89), C90(H90), C94(H94),
  C95(H95), C96(H96), C97(H97), C101(H101), C102(H102), C103(H103), C104(H104),
 C110(H110), C111(H111), C112(H112), C113(H113), C114(H114), N17(H17),
 N18(H18A), N19(H19A), N20(H20A), N21(H21A), N22(H22), N23(H23), N24(H24),
 C115(H115), C116(H116), C117(H117), C118(H118), C119(H119), C125(H125),
 C126(H126), C127(H127), C128(H128), C132(H132), C133(H133), C134(H134),
 C135(H135), C139(H139), C140(H140), C141(H141), C142(H142), C148(H148),
 C149(H149), C150(H150), C151(H151), C152(H152), N25(H25A), N26(H26A),
 N27(H27A), N28(H28A), N29(H29), N30(H30), N31(H31), N32(H32A)
5.c Idealised Me refined as rotating group:
 C8(H8A,H8B,H8C), C31(H31A,H31B,H31C), C46(H46A,H46B,H46C), C69(H69A,H69B,
 H69C), C84(H84A,H84B,H84C), C107(H10A,H10B,H10C), C122(H12B,H12C,H12D),
 C145(H14B,H14C,H14D), C153(H15A,H15B,H15C), C154(H15D,H15E,H15F), C155(H15G,
 H15H,H15I), C156(H15J,H15K,H15L), C157(H15M,H15N,H15O), C158(H15P,H15Q,H15R),
 C159(H15S,H15T,H15U), C160(H16A,H16B,H16C), C161(H16D,H16E,H16F), C162(H16G,
 H16H,H16I), C163(H16J,H16K,H16L), C164(H16M,H16N,H16O), C169(H16P,H16Q,H16R),
 C170(H17A,H17B,H17C), C171(H17D,H17E,H17F), C172(H17G,H17H,H17I), C173(H17J,
 H17K,H17L), C174(H17M,H17N,H17O), C175(H17P,H17Q,H17R), C176(H17S,H17T,H17U),
 C177(H17V,H17W,H17X), C179(H17Y,H,HA), C180(H18B,H18C,H18D), C182(H18E,H18F,
 H18G), C183(H18H,H18I,H18J), C185(H18K,H18L,H18M), C186(H18N,H18O,H18P),
 C188(H18Q,H18R,H18S), C194(H19B,H19C,H19D)
;
_olex2_submission_special_instructions 'No special instructions were received'

loop_
_space_group_symop_operation_xyz
'x, y, z'

loop_
_atom_site_label
_atom_site_type_symbol
_atom_site_fract_x
_atom_site_fract_y
_atom_site_fract_z
_atom_site_U_iso_or_equiv
_atom_site_adp_type
_atom_site_occupancy
_atom_site_site_symmetry_order
_atom_site_calc_flag
_atom_site_refinement_flags_posn
_atom_site_refinement_flags_adp
_atom_site_refinement_flags_occupancy
_atom_site_disorder_assembly
_atom_site_disorder_group
C1 C 0.7207(8) 1.0449(6) 0.8633(4) 0.084(3) Uani 1 1 d . . . . .
H1 H 0.702860 0.980530 0.843401 0.101 Uiso 1 1 calc R . . . .
C2 C 0.6719(8) 1.0644(7) 0.9075(4) 0.092(3) Uani 1 1 d . . . . .
H2 H 0.623813 1.012815 0.918372 0.110 Uiso 1 1 calc R . . . .
C3 C 0.6918(8) 1.1559(7) 0.9355(4) 0.078(3) Uani 1 1 d . . . . .
H3 H 0.657041 1.171305 0.965394 0.094 Uiso 1 1 calc R . . . .
C4 C 0.7631(10) 1.2245(8) 0.9192(4) 0.107(4) Uani 1 1 d . . . . .
H4 H 0.778890 1.289087 0.939026 0.129 Uiso 1 1 calc R . . . .
C5 C 0.8143(8) 1.2078(6) 0.8760(4) 0.081(3) Uani 1 1 d . . . . .
H5 H 0.863337 1.260009 0.866368 0.097 Uiso 1 1 calc R . . . .
C6 C 0.7947(6) 1.1153(4) 0.8466(3) 0.0490(19) Uani 1 1 d . . . . .
C7 C 0.8473(5) 1.0915(4) 0.7972(3) 0.0451(18) Uani 1 1 d . . . . .
H7 H 0.895639 1.153401 0.792178 0.054 Uiso 1 1 calc R . . . .
C8 C 0.7770(6) 1.0624(5) 0.7514(3) 0.055(2) Uani 1 1 d . . . . .
H8A H 0.741278 1.115805 0.749179 0.082 Uiso 1 1 calc GR . . . .
H8B H 0.729809 1.000573 0.754758 0.082 Uiso 1 1 calc GR . . . .
H8C H 0.814410 1.051871 0.720514 0.082 Uiso 1 1 calc GR . . . .
C9 C 0.9994(5) 1.0345(4) 0.8128(3) 0.0403(17) Uani 1 1 d . . . . .
C10 C 1.1329(5) 0.9517(4) 0.8352(2) 0.0356(15) Uani 1 1 d . . . . .
C11 C 1.1827(6) 1.0279(5) 0.8721(3) 0.0484(19) Uani 1 1 d . . . . .
H11 H 1.153007 1.082707 0.884105 0.058 Uiso 1 1 calc R . . . .
C12 C 1.2752(6) 1.0253(5) 0.8918(3) 0.052(2) Uani 1 1 d . . . . .
H12 H 1.308902 1.078100 0.916648 0.062 Uiso 1 1 calc R . . . .
C13 C 1.3175(6) 0.9448(5) 0.8747(3) 0.0517(19) Uani 1 1 d . . . . .
H13 H 1.380104 0.941567 0.888241 0.062 Uiso 1 1 calc R . . . .
C14 C 1.2686(5) 0.8687(5) 0.8378(2) 0.0421(17) Uani 1 1 d . . . . .
H14 H 1.297425 0.812807 0.827128 0.050 Uiso 1 1 calc R . . . .
C15 C 1.1787(5) 0.8725(4) 0.8162(2) 0.0333(15) Uani 1 1 d . . . . .
C16 C 1.1782(5) 0.7482(4) 0.7386(2) 0.0349(15) Uani 1 1 d . . . . .
C17 C 1.1300(5) 0.6542(4) 0.6518(2) 0.0344(15) Uani 1 1 d . . . . .
C18 C 1.2239(5) 0.6584(5) 0.6336(3) 0.0438(17) Uani 1 1 d . . . . .
H18 H 1.279556 0.681641 0.656385 0.053 Uiso 1 1 calc R . . . .
C19 C 1.2380(6) 0.6286(5) 0.5819(3) 0.053(2) Uani 1 1 d . . . . .
H19 H 1.302937 0.633073 0.569687 0.063 Uiso 1 1 calc R . . . .
C20 C 1.1576(6) 0.5929(6) 0.5488(3) 0.062(2) Uani 1 1 d . . . . .
H20 H 1.166896 0.571902 0.513766 0.074 Uiso 1 1 calc R . . . .
C21 C 1.0635(6) 0.5879(5) 0.5668(3) 0.0497(19) Uani 1 1 d . . . . .
H21 H 1.008452 0.563726 0.543675 0.060 Uiso 1 1 calc R . . . .
C22 C 1.0472(5) 0.6173(5) 0.6179(3) 0.0414(17) Uani 1 1 d . . . . .
C23 C 0.8736(5) 0.5315(4) 0.6176(2) 0.0363(16) Uani 1 1 d . . . . .
C24 C 0.6981(5) 0.4632(5) 0.6287(3) 0.0394(16) Uani 1 1 d . . . . .
C25 C 0.6674(6) 0.4249(6) 0.5779(3) 0.054(2) Uani 1 1 d . . . . .
H25 H 0.703471 0.450329 0.550711 0.065 Uiso 1 1 calc R . . . .
C26 C 0.5829(7) 0.3488(7) 0.5680(3) 0.069(2) Uani 1 1 d . . . . .
H26 H 0.563223 0.320162 0.533832 0.082 Uiso 1 1 calc R . . . .
C27 C 0.5279(6) 0.3150(6) 0.6074(3) 0.062(2) Uani 1 1 d . . . . .
H27 H 0.470328 0.263623 0.600212 0.074 Uiso 1 1 calc R . . . .
C28 C 0.5563(5) 0.3556(5) 0.6573(3) 0.0500(19) Uani 1 1 d . . . . .
H28 H 0.516805 0.333601 0.684246 0.060 Uiso 1 1 calc R . . . .
C29 C 0.6428(5) 0.4287(4) 0.6683(3) 0.0392(16) Uani 1 1 d . . . . .
C30 C 0.6607(5) 0.4218(5) 0.7600(2) 0.0408(17) Uani 1 1 d . . . . .
C31 C 0.7884(7) 0.4879(7) 0.8855(3) 0.078(3) Uani 1 1 d . . . . .
H31A H 0.850101 0.483059 0.868230 0.116 Uiso 1 1 calc GR . . . .
H31B H 0.786801 0.457713 0.916630 0.116 Uiso 1 1 calc GR . . . .
H31C H 0.784604 0.558248 0.894229 0.116 Uiso 1 1 calc GR . . . .
C32 C 0.7009(6) 0.4327(6) 0.8503(3) 0.056(2) Uani 1 1 d . . . . .
H32 H 0.705647 0.361029 0.842259 0.067 Uiso 1 1 calc R . . . .
C33 C 0.6044(6) 0.4374(6) 0.8747(3) 0.058(2) Uani 1 1 d . . . . .
C34 C 0.5712(7) 0.5251(7) 0.8831(3) 0.070(2) Uani 1 1 d . . . . .
H34 H 0.608497 0.581844 0.870816 0.084 Uiso 1 1 calc R . . . .
C35 C 0.4879(9) 0.5342(9) 0.9080(4) 0.090(3) Uani 1 1 d . . . . .
H35 H 0.468001 0.596493 0.913424 0.107 Uiso 1 1 calc R . . . .
C36 C 0.4315(9) 0.4514(11) 0.9257(4) 0.104(4) Uani 1 1 d . . . . .
H36 H 0.370987 0.455412 0.941899 0.125 Uiso 1 1 calc R . . . .
C37 C 0.4656(9) 0.3623(9) 0.9193(4) 0.094(4) Uani 1 1 d . . . . .
H37 H 0.430282 0.306200 0.932911 0.113 Uiso 1 1 calc R . . . .
C38 C 0.5509(7) 0.3557(7) 0.8929(3) 0.069(3) Uani 1 1 d . . . . .
H38 H 0.572423 0.294244 0.887405 0.083 Uiso 1 1 calc R . . . .
N1 N 0.9029(4) 1.0132(4) 0.7999(2) 0.0470(15) Uani 1 1 d . . . . .
H1A H 0.872091 0.950234 0.792829 0.056 Uiso 1 1 calc R . . . .
N2 N 1.0368(4) 0.9517(4) 0.8167(2) 0.0385(13) Uani 1 1 d . . . . .
H2A H 0.997650 0.893164 0.806895 0.046 Uiso 1 1 calc R . . . .
N3 N 1.1310(4) 0.7995(3) 0.77567(19) 0.0355(13) Uani 1 1 d . . . . .
H3A H 1.065982 0.786093 0.774170 0.043 Uiso 1 1 calc R . . . .
N4 N 1.1117(4) 0.6875(3) 0.70329(19) 0.0358(13) Uani 1 1 d . . . . .
H4A H 1.051564 0.667006 0.713585 0.043 Uiso 1 1 calc R . . . .
N5 N 0.9498(4) 0.6097(4) 0.6353(2) 0.0390(13) Uani 1 1 d . . . . .
H5A H 0.937534 0.657399 0.658643 0.047 Uiso 1 1 calc R . . . .
N6 N 0.7866(4) 0.5390(4) 0.63930(19) 0.0371(13) Uani 1 1 d . . . . .
H6 H 0.784117 0.593022 0.661004 0.045 Uiso 1 1 calc R . . . .
N7 N 0.6727(4) 0.4710(4) 0.7192(2) 0.0412(14) Uani 1 1 d . . . . .
H7A H 0.701558 0.534705 0.724826 0.049 Uiso 1 1 calc R . . . .
N8 N 0.7090(5) 0.4751(4) 0.8029(2) 0.0503(16) Uani 1 1 d . . . . .
H8 H 0.745165 0.535075 0.802268 0.060 Uiso 1 1 calc R . . . .
O1 O 1.0509(4) 1.1197(3) 0.8182(2) 0.0572(14) Uani 1 1 d . . . . .
O2 O 1.2675(4) 0.7559(4) 0.73740(19) 0.0530(13) Uani 1 1 d . . . . .
O3 O 0.8839(3) 0.4589(3) 0.58617(17) 0.0450(12) Uani 1 1 d . . . . .
O4 O 0.6101(4) 0.3373(3) 0.7591(2) 0.0549(14) Uani 1 1 d . . . . .
C39 C 1.0999(7) 0.2662(5) 0.7106(3) 0.060(2) Uani 1 1 d . . . . .
H39 H 1.093753 0.228305 0.737867 0.072 Uiso 1 1 calc R . . . .
C40 C 1.1632(7) 0.2479(6) 0.6730(4) 0.071(3) Uani 1 1 d . . . . .
H40 H 1.199319 0.196841 0.673882 0.085 Uiso 1 1 calc R . . . .
C41 C 1.1752(7) 0.3033(6) 0.6333(3) 0.070(3) Uani 1 1 d . . . . .
H41 H 1.220411 0.291788 0.607353 0.084 Uiso 1 1 calc R . . . .
C42 C 1.1204(7) 0.3753(6) 0.6320(3) 0.066(2) Uani 1 1 d . . . . .
H42 H 1.127186 0.412933 0.604698 0.080 Uiso 1 1 calc R . . . .
C43 C 1.0557(6) 0.3937(5) 0.6700(3) 0.053(2) Uani 1 1 d . . . . .
H43 H 1.018797 0.444087 0.668828 0.064 Uiso 1 1 calc R . . . .
C44 C 1.0445(6) 0.3382(5) 0.7103(3) 0.0465(18) Uani 1 1 d . . . . .
C45 C 0.9708(6) 0.3546(5) 0.7506(3) 0.052(2) Uani 1 1 d . . . . .
H45 H 0.980321 0.314388 0.777731 0.062 Uiso 1 1 calc R . . . .
C46 C 0.8668(6) 0.3181(5) 0.7295(3) 0.063(2) Uani 1 1 d . . . . .
H46A H 0.853617 0.359770 0.704697 0.094 Uiso 1 1 calc GR . . . .
H46B H 0.820740 0.322085 0.757312 0.094 Uiso 1 1 calc GR . . . .
H46C H 0.858291 0.248663 0.712873 0.094 Uiso 1 1 calc GR . . . .
C47 C 1.0402(6) 0.4984(5) 0.8159(3) 0.0479(18) Uani 1 1 d . . . . .
C48 C 1.0824(5) 0.6548(5) 0.8777(2) 0.0403(16) Uani 1 1 d . . . . .
C49 C 1.1771(6) 0.6499(6) 0.8938(3) 0.059(2) Uani 1 1 d . . . . .
H49 H 1.209574 0.602581 0.875157 0.071 Uiso 1 1 calc R . . . .
C50 C 1.2246(6) 0.7117(6) 0.9357(3) 0.059(2) Uani 1 1 d . . . . .
H50 H 1.288258 0.705288 0.946370 0.070 Uiso 1 1 calc R . . . .
C51 C 1.1807(6) 0.7818(5) 0.9620(3) 0.052(2) Uani 1 1 d . . . . .
H51 H 1.214160 0.825207 0.990655 0.062 Uiso 1 1 calc R . . . .
C52 C 1.0879(6) 0.7903(5) 0.9472(3) 0.0464(18) Uani 1 1 d . . . . .
H52 H 1.057607 0.839767 0.965475 0.056 Uiso 1 1 calc R . . . .
C53 C 1.0379(5) 0.7261(4) 0.9051(2) 0.0403(16) Uani 1 1 d . . . . .
C54 C 0.8697(6) 0.7580(5) 0.9211(3) 0.0492(19) Uani 1 1 d . . . . .
C55 C 0.6999(6) 0.7914(5) 0.9129(3) 0.0501(19) Uani 1 1 d . . . . .
C56 C 0.6808(6) 0.8033(7) 0.9642(3) 0.064(2) Uani 1 1 d . . . . .
H56 H 0.730773 0.800839 0.988262 0.076 Uiso 1 1 calc R . . . .
C57 C 0.5886(7) 0.8188(8) 0.9812(3) 0.080(3) Uani 1 1 d . . . . .
H57 H 0.577920 0.830306 1.016700 0.096 Uiso 1 1 calc R . . . .
C58 C 0.5148(7) 0.8177(7) 0.9475(3) 0.065(2) Uani 1 1 d . . . . .
H58 H 0.451227 0.823620 0.959382 0.078 Uiso 1 1 calc R . . . .
C59 C 0.5318(6) 0.8078(5) 0.8950(3) 0.054(2) Uani 1 1 d . . . . .
H59 H 0.480356 0.809145 0.871642 0.065 Uiso 1 1 calc R . . . .
C60 C 0.6243(5) 0.7960(5) 0.8771(3) 0.0447(18) Uani 1 1 d . . . . .
C61 C 0.5896(5) 0.8152(5) 0.7868(3) 0.0430(17) Uani 1 1 d . . . . .
C62 C 0.5886(5) 0.8137(4) 0.6939(3) 0.0413(17) Uani 1 1 d . . . . .
C63 C 0.4892(6) 0.8106(5) 0.6857(3) 0.0472(18) Uani 1 1 d . . . . .
H63 H 0.444180 0.793577 0.711424 0.057 Uiso 1 1 calc R . . . .
C64 C 0.4546(6) 0.8317(5) 0.6414(3) 0.059(2) Uani 1 1 d D . . . .
H64 H 0.386509 0.832210 0.637272 0.071 Uiso 1 1 calc R . . . .
C65 C 0.5188(6) 0.8526(6) 0.6018(3) 0.065(2) Uani 1 1 d D . . . .
H65 H 0.495029 0.866012 0.570563 0.078 Uiso 1 1 calc R . . . .
C66 C 0.6173(6) 0.8531(6) 0.6096(3) 0.055(2) Uani 1 1 d . . . . .
H66 H 0.661573 0.865613 0.582922 0.066 Uiso 1 1 calc R . . . .
C67 C 0.6535(5) 0.8357(5) 0.6554(3) 0.0431(17) Uani 1 1 d . . . . .
C68 C 0.8316(5) 0.9011(5) 0.6442(3) 0.0416(17) Uani 1 1 d . . . . .
C69 C 1.0935(6) 0.9620(7) 0.6819(3) 0.064(2) Uani 1 1 d . . . . .
H69A H 1.074889 0.983455 0.716690 0.096 Uiso 1 1 calc GR . . . .
H69B H 1.152909 1.008250 0.673706 0.096 Uiso 1 1 calc GR . . . .
H69C H 1.106720 0.894609 0.679172 0.096 Uiso 1 1 calc GR . . . .
C70 C 1.0096(5) 0.9615(5) 0.6449(3) 0.0455(18) Uani 1 1 d . . . . .
H70 H 0.994490 1.029757 0.649456 0.055 Uiso 1 1 calc R . . . .
C71 C 1.0402(5) 0.9366(5) 0.5913(3) 0.0456(18) Uani 1 1 d . . . . .
C72 C 1.0934(6) 1.0117(6) 0.5666(3) 0.065(2) Uani 1 1 d . . . . .
H72 H 1.102601 1.079066 0.582762 0.078 Uiso 1 1 calc R . . . .
C73 C 1.1334(8) 0.9920(9) 0.5195(4) 0.091(3) Uani 1 1 d . . . . .
H73 H 1.170885 1.044463 0.504007 0.109 Uiso 1 1 calc R . . . .
C74 C 1.1172(10) 0.8925(10) 0.4952(4) 0.115(5) Uani 1 1 d . . . . .
H74 H 1.140351 0.877833 0.461934 0.138 Uiso 1 1 calc R . . . .
C75 C 1.0697(10) 0.8184(8) 0.5183(4) 0.103(4) Uani 1 1 d . . . . .
H75 H 1.064279 0.750978 0.502883 0.124 Uiso 1 1 calc R . . . .
C76 C 1.0280(7) 0.8405(7) 0.5653(3) 0.069(3) Uani 1 1 d . . . . .
H76 H 0.989608 0.787362 0.579969 0.082 Uiso 1 1 calc R . . . .
N9 N 0.9829(5) 0.4589(4) 0.7746(2) 0.0495(16) Uani 1 1 d . . . . .
H9 H 0.950534 0.497518 0.761015 0.059 Uiso 1 1 calc R . . . .
N10 N 1.0341(4) 0.5939(4) 0.8345(2) 0.0421(14) Uani 1 1 d . . . . .
H10 H 0.994976 0.620550 0.817214 0.050 Uiso 1 1 calc R . . . .
N11 N 0.9428(4) 0.7367(4) 0.8891(2) 0.0410(14) Uani 1 1 d . . . . .
H11A H 0.929985 0.729050 0.856130 0.049 Uiso 1 1 calc R . . . .
N12 N 0.7927(4) 0.7778(4) 0.8939(2) 0.0465(15) Uani 1 1 d . . . . .
H12A H 0.802163 0.782540 0.861563 0.056 Uiso 1 1 calc R . . . .
N13 N 0.6414(4) 0.7837(4) 0.8245(2) 0.0417(14) Uani 1 1 d . . . . .
H13A H 0.689328 0.753258 0.814308 0.050 Uiso 1 1 calc R . . . .
N14 N 0.6241(4) 0.7911(4) 0.7400(2) 0.0395(13) Uani 1 1 d . . . . .
H14A H 0.672660 0.758617 0.738002 0.047 Uiso 1 1 calc R . . . .
N15 N 0.7552(4) 0.8346(4) 0.6618(2) 0.0457(15) Uani 1 1 d . . . . .
H15 H 0.770616 0.788597 0.677965 0.055 Uiso 1 1 calc R . . . .
N16 N 0.9223(4) 0.8912(4) 0.6573(2) 0.0456(14) Uani 1 1 d . . . . .
H16 H 0.929223 0.842049 0.673580 0.055 Uiso 1 1 calc R . . . .
O5 O 1.0943(5) 0.4530(4) 0.8355(2) 0.0731(17) Uani 1 1 d . . . . .
O6 O 0.8736(4) 0.7593(4) 0.96699(18) 0.0609(15) Uani 1 1 d . . . . .
O7 O 0.5236(4) 0.8618(3) 0.79608(19) 0.0519(13) Uani 1 1 d . . . . .
O8 O 0.8170(4) 0.9631(4) 0.6182(2) 0.0559(13) Uani 1 1 d . . . . .
C77 C 0.5944(7) 0.5802(6) 0.4510(3) 0.064(2) Uani 1 1 d . . . . .
H77 H 0.531866 0.549969 0.434939 0.076 Uiso 1 1 calc R . . . .
C78 C 0.5987(9) 0.6128(7) 0.5037(4) 0.086(3) Uani 1 1 d . . . . .
H78 H 0.540478 0.609629 0.522765 0.103 Uiso 1 1 calc R . . . .
C79 C 0.6922(10) 0.6500(7) 0.5269(4) 0.083(3) Uani 1 1 d . . . . .
H79 H 0.699016 0.667843 0.562823 0.099 Uiso 1 1 calc R . . . .
C80 C 0.7734(9) 0.6607(6) 0.4981(4) 0.082(3) Uani 1 1 d . . . . .
H80 H 0.836349 0.688465 0.514293 0.098 Uiso 1 1 calc R . . . .
C81 C 0.7668(7) 0.6318(5) 0.4449(3) 0.059(2) Uani 1 1 d . . . . .
H81 H 0.824645 0.641368 0.425506 0.071 Uiso 1 1 calc R . . . .
C82 C 0.6765(6) 0.5897(4) 0.4211(3) 0.0455(18) Uani 1 1 d . . . . .
C83 C 0.6694(6) 0.5588(5) 0.3637(3) 0.0456(18) Uani 1 1 d . . . . .
H83 H 0.735685 0.549173 0.351759 0.055 Uiso 1 1 calc R . . . .
C84 C 0.6396(6) 0.6402(5) 0.3372(3) 0.054(2) Uani 1 1 d . . . . .
H84A H 0.575035 0.651120 0.348866 0.081 Uiso 1 1 calc GR . . . .
H84B H 0.635625 0.618826 0.300248 0.081 Uiso 1 1 calc GR . . . .
H84C H 0.689011 0.702499 0.345483 0.081 Uiso 1 1 calc GR . . . .
C85 C 0.6172(6) 0.3795(5) 0.3574(3) 0.0468(18) Uani 1 1 d . . . . .
C86 C 0.5481(5) 0.1975(4) 0.3487(3) 0.0424(17) Uani 1 1 d . . . . .
C87 C 0.5922(7) 0.1799(5) 0.3921(3) 0.066(3) Uani 1 1 d . . . . .
H87 H 0.621277 0.235081 0.416961 0.079 Uiso 1 1 calc R . . . .
C88 C 0.5953(7) 0.0851(5) 0.4005(3) 0.062(2) Uani 1 1 d . . . . .
H88 H 0.625853 0.074734 0.430691 0.075 Uiso 1 1 calc R . . . .
C89 C 0.5531(6) 0.0049(5) 0.3642(3) 0.055(2) Uani 1 1 d . . . . .
H89 H 0.554803 -0.061003 0.369508 0.066 Uiso 1 1 calc R . . . .
C90 C 0.5090(5) 0.0195(4) 0.3207(3) 0.0420(17) Uani 1 1 d . . . . .
H90 H 0.478870 -0.036312 0.296432 0.050 Uiso 1 1 calc R . . . .
C91 C 0.5080(5) 0.1164(4) 0.3117(2) 0.0360(15) Uani 1 1 d . . . . .
C92 C 0.4710(5) 0.0843(4) 0.2191(2) 0.0379(16) Uani 1 1 d . . . . .
C93 C 0.4164(5) 0.0871(4) 0.1300(2) 0.0408(17) Uani 1 1 d . . . . .
C94 C 0.4199(6) -0.0118(5) 0.1110(3) 0.0476(19) Uani 1 1 d . . . . .
H94 H 0.429032 -0.055470 0.134169 0.057 Uiso 1 1 calc R . . . .
C95 C 0.4104(7) -0.0477(5) 0.0596(3) 0.060(2) Uani 1 1 d . . . . .
H95 H 0.412579 -0.115300 0.047515 0.072 Uiso 1 1 calc R . . . .
C96 C 0.3975(8) 0.0156(5) 0.0258(3) 0.072(3) Uani 1 1 d . . . . .
H96 H 0.391922 -0.008373 -0.009748 0.087 Uiso 1 1 calc R . . . .
C97 C 0.3928(7) 0.1143(5) 0.0435(3) 0.056(2) Uani 1 1 d . . . . .
H97 H 0.383614 0.156988 0.019851 0.068 Uiso 1 1 calc R . . . .
C98 C 0.4015(6) 0.1514(4) 0.0954(2) 0.0419(17) Uani 1 1 d . . . . .
C99 C 0.3671(5) 0.3191(4) 0.0882(2) 0.0396(16) Uani 1 1 d . . . . .
C100 C 0.3425(5) 0.4921(4) 0.1045(2) 0.0363(15) Uani 1 1 d . . . . .
C101 C 0.3893(5) 0.5276(5) 0.0633(3) 0.0428(17) Uani 1 1 d . . . . .
H101 H 0.432106 0.491181 0.044610 0.051 Uiso 1 1 calc R . . . .
C102 C 0.3749(6) 0.6157(5) 0.0485(3) 0.0466(18) Uani 1 1 d . . . . .
H102 H 0.408161 0.639293 0.020127 0.056 Uiso 1 1 calc R . . . .
C103 C 0.3147(6) 0.6671(5) 0.0741(3) 0.0503(19) Uani 1 1 d . . . . .
H103 H 0.304982 0.727048 0.063514 0.060 Uiso 1 1 calc R . . . .
C104 C 0.2655(6) 0.6345(5) 0.1160(3) 0.0484(18) Uani 1 1 d . . . . .
H104 H 0.223692 0.672916 0.134172 0.058 Uiso 1 1 calc R . . . .
C105 C 0.2776(5) 0.5452(4) 0.1316(2) 0.0378(16) Uani 1 1 d . . . . .
C106 C 0.1443(5) 0.5246(5) 0.1923(3) 0.0447(17) Uani 1 1 d . . . . .
C107 C -0.0066(6) 0.3821(6) 0.2795(3) 0.058(2) Uani 1 1 d . . . . .
H10A H 0.046526 0.377411 0.302805 0.087 Uiso 1 1 calc GR . . . .
H10B H -0.017235 0.324708 0.252151 0.087 Uiso 1 1 calc GR . . . .
H10C H -0.067556 0.382351 0.298184 0.087 Uiso 1 1 calc GR . . . .
C108 C 0.0217(5) 0.4777(5) 0.2569(3) 0.0474(18) Uani 1 1 d . . . . .
H108 H -0.027921 0.475912 0.229169 0.057 Uiso 1 1 calc R . . . .
C109 C 0.0198(5) 0.5674(5) 0.2965(3) 0.0444(17) Uani 1 1 d . . . . .
C110 C -0.0556(6) 0.6203(6) 0.2953(3) 0.059(2) Uani 1 1 d . . . . .
H110 H -0.103936 0.601945 0.268228 0.070 Uiso 1 1 calc R . . . .
C111 C -0.0603(7) 0.6997(6) 0.3334(3) 0.067(2) Uani 1 1 d . . . . .
H111 H -0.111626 0.735554 0.332167 0.080 Uiso 1 1 calc R . . . .
C112 C 0.0085(7) 0.7265(6) 0.3727(3) 0.066(2) Uani 1 1 d . . . . .
H112 H 0.005151 0.780711 0.398732 0.079 Uiso 1 1 calc R . . . .
C113 C 0.0834(7) 0.6737(6) 0.3744(3) 0.066(2) Uani 1 1 d . . . . .
H113 H 0.131512 0.691948 0.401509 0.079 Uiso 1 1 calc R . . . .
C114 C 0.0878(6) 0.5967(5) 0.3374(3) 0.0486(18) Uani 1 1 d . . . . .
H114 H 0.139199 0.561185 0.339374 0.058 Uiso 1 1 calc R . . . .
N17 N 0.5981(4) 0.4663(3) 0.3485(2) 0.0450(15) Uani 1 1 d . . . . .
H17 H 0.541839 0.467307 0.333326 0.054 Uiso 1 1 calc R . . . .
N18 N 0.5443(4) 0.2950(4) 0.3410(2) 0.0453(15) Uani 1 1 d . . . . .
H18A H 0.491984 0.303179 0.324636 0.054 Uiso 1 1 calc R . . . .
N19 N 0.4614(4) 0.1341(3) 0.26713(19) 0.0333(12) Uani 1 1 d . . . . .
H19A H 0.424547 0.179271 0.270439 0.040 Uiso 1 1 calc R . . . .
N20 N 0.4246(4) 0.1217(3) 0.18266(19) 0.0373(13) Uani 1 1 d . . . . .
H20A H 0.397227 0.172578 0.193536 0.045 Uiso 1 1 calc R . . . .
N21 N 0.3954(5) 0.2499(4) 0.11425(19) 0.0417(14) Uani 1 1 d . . . . .
H21A H 0.411649 0.270150 0.146691 0.050 Uiso 1 1 calc R . . . .
N22 N 0.3591(4) 0.4033(3) 0.12047(19) 0.0364(13) Uani 1 1 d . . . . .
H22 H 0.364561 0.402593 0.153375 0.044 Uiso 1 1 calc R . . . .
N23 N 0.2330(4) 0.5116(4) 0.1739(2) 0.0409(14) Uani 1 1 d . . . . .
H23 H 0.265711 0.478117 0.190936 0.049 Uiso 1 1 calc R . . . .
N24 N 0.1184(4) 0.4819(4) 0.2342(2) 0.0446(14) Uani 1 1 d . . . . .
H24 H 0.161827 0.455332 0.248547 0.053 Uiso 1 1 calc R . . . .
O9 O 0.6958(4) 0.3747(3) 0.3779(2) 0.0651(16) Uani 1 1 d . . . . .
O10 O 0.5137(4) 0.0160(3) 0.20982(18) 0.0473(12) Uani 1 1 d . . . . .
O11 O 0.3513(4) 0.3080(3) 0.04239(17) 0.0561(14) Uani 1 1 d . . . . .
O12 O 0.0903(4) 0.5708(5) 0.1730(2) 0.0725(17) Uani 1 1 d . . . . .
C115 C 0.6721(7) 0.1842(6) 0.1405(4) 0.076(3) Uani 1 1 d . . . . .
H115 H 0.615986 0.171986 0.160977 0.091 Uiso 1 1 calc R . . . .
C116 C 0.6751(9) 0.1207(8) 0.0950(4) 0.088(3) Uani 1 1 d . . . . .
H116 H 0.620736 0.066887 0.084825 0.105 Uiso 1 1 calc R . . . .
C117 C 0.7513(9) 0.1335(7) 0.0660(4) 0.084(3) Uani 1 1 d . . . . .
H117 H 0.753823 0.088113 0.035718 0.101 Uiso 1 1 calc R . . . .
C118 C 0.8268(9) 0.2132(9) 0.0800(5) 0.103(4) Uani 1 1 d . . . . .
H118 H 0.881461 0.224374 0.058552 0.123 Uiso 1 1 calc R . . . .
C119 C 0.8261(8) 0.2794(8) 0.1256(4) 0.088(3) Uani 1 1 d . . . . .
H119 H 0.879825 0.334453 0.134582 0.106 Uiso 1 1 calc R . . . .
C120 C 0.7481(6) 0.2643(5) 0.1568(3) 0.0520(19) Uani 1 1 d . . . . .
C121 C 0.7451(5) 0.3319(5) 0.2071(3) 0.0507(19) Uani 1 1 d . . . . .
H121 H 0.809209 0.381675 0.212206 0.061 Uiso 1 1 calc R . . . .
C122 C 0.7346(6) 0.2746(6) 0.2513(3) 0.058(2) Uani 1 1 d . . . . .
H12B H 0.671349 0.226458 0.247776 0.087 Uiso 1 1 calc GR . . . .
H12C H 0.737011 0.320978 0.283148 0.087 Uiso 1 1 calc GR . . . .
H12D H 0.788745 0.238842 0.251666 0.087 Uiso 1 1 calc GR . . . .
C123 C 0.6824(5) 0.4833(5) 0.1975(3) 0.0421(17) Uani 1 1 d . . . . .
C124 C 0.5915(5) 0.6087(4) 0.1758(2) 0.0366(15) Uani 1 1 d . . . . .
C125 C 0.6532(6) 0.6436(5) 0.1394(3) 0.0482(18) Uani 1 1 d . . . . .
H125 H 0.703739 0.609472 0.127656 0.058 Uiso 1 1 calc R . . . .
C126 C 0.6429(6) 0.7295(5) 0.1190(3) 0.052(2) Uani 1 1 d . . . . .
H126 H 0.686671 0.753940 0.094167 0.063 Uiso 1 1 calc R . . . .
C127 C 0.5694(6) 0.7767(5) 0.1355(3) 0.051(2) Uani 1 1 d . . . . .
H127 H 0.560876 0.833347 0.121134 0.061 Uiso 1 1 calc R . . . .
C128 C 0.5072(5) 0.7443(5) 0.1725(3) 0.0420(17) Uani 1 1 d . . . . .
H128 H 0.455955 0.778270 0.183158 0.050 Uiso 1 1 calc R . . . .
C129 C 0.5188(5) 0.6616(4) 0.1947(2) 0.0358(15) Uani 1 1 d . . . . .
C130 C 0.4217(5) 0.6902(4) 0.2717(2) 0.0372(16) Uani 1 1 d . . . . .
C131 C 0.3580(5) 0.6755(4) 0.3575(2) 0.0401(16) Uani 1 1 d D . . . .
C132 C 0.3711(6) 0.7769(5) 0.3769(3) 0.051(2) Uani 1 1 d . . . . .
H132 H 0.389238 0.824892 0.354697 0.061 Uiso 1 1 calc R . . . .
C133 C 0.3585(7) 0.8087(6) 0.4270(3) 0.063(2) Uani 1 1 d . . . . .
H133 H 0.367377 0.878181 0.438958 0.075 Uiso 1 1 calc R . . . .
C134 C 0.3334(7) 0.7421(6) 0.4605(3) 0.061(2) Uani 1 1 d . . . . .
H134 H 0.325662 0.765010 0.495440 0.073 Uiso 1 1 calc R . . . .
C135 C 0.3196(6) 0.6424(5) 0.4428(3) 0.053(2) Uani 1 1 d . . . . .
H135 H 0.302654 0.596276 0.466083 0.064 Uiso 1 1 calc R . . . .
C136 C 0.3294(5) 0.6066(5) 0.3927(2) 0.0398(16) Uani 1 1 d D . . . .
C137 C 0.2399(5) 0.4320(4) 0.3900(2) 0.0353(15) Uani 1 1 d . . . . .
C138 C 0.1730(5) 0.2518(5) 0.3778(3) 0.0408(16) Uani 1 1 d . . . . .
C139 C 0.1525(6) 0.2362(5) 0.4278(3) 0.057(2) Uani 1 1 d . . . . .
H139 H 0.185194 0.283168 0.455500 0.068 Uiso 1 1 calc R . . . .
C140 C 0.0843(7) 0.1521(6) 0.4373(3) 0.072(3) Uani 1 1 d D . . . .
H140 H 0.069653 0.143417 0.471414 0.086 Uiso 1 1 calc DR . . . .
C141 C 0.0379(7) 0.0814(6) 0.3979(3) 0.065(2) Uani 1 1 d . . . . .
H141 H -0.007397 0.023771 0.404869 0.078 Uiso 1 1 calc R . . . .
C142 C 0.0576(6) 0.0950(5) 0.3484(3) 0.054(2) Uani 1 1 d . . . . .
H142 H 0.025678 0.046310 0.321205 0.065 Uiso 1 1 calc R . . . .
C143 C 0.1245(5) 0.1804(5) 0.3376(3) 0.0432(17) Uani 1 1 d . . . . .
C144 C 0.0846(6) 0.1677(5) 0.2463(3) 0.0440(17) Uani 1 1 d . . . . .
C145 C 0.1082(8) 0.2486(7) 0.1205(3) 0.085(3) Uani 1 1 d . . . . .
H14B H 0.176108 0.241312 0.113917 0.127 Uiso 1 1 calc GR . . . .
H14C H 0.108460 0.317427 0.136158 0.127 Uiso 1 1 calc GR . . . .
H14D H 0.069438 0.233215 0.088347 0.127 Uiso 1 1 calc GR . . . .
C146 C 0.0614(6) 0.1756(5) 0.1571(3) 0.056(2) Uani 1 1 d . . . . .
H146 H -0.007136 0.184954 0.164617 0.067 Uiso 1 1 calc R . . . .
C147 C 0.0569(7) 0.0699(6) 0.1324(3) 0.063(2) Uani 1 1 d . . . . .
C148 C -0.0323(9) 0.0123(7) 0.1135(3) 0.086(3) Uani 1 1 d . . . . .
H148 H -0.090769 0.038025 0.117365 0.103 Uiso 1 1 calc R . . . .
C149 C -0.0359(11) -0.0851(9) 0.0883(4) 0.106(4) Uani 1 1 d . . . . .
H149 H -0.097515 -0.126145 0.075832 0.127 Uiso 1 1 calc R . . . .
C150 C 0.0497(14) -0.1216(9) 0.0814(4) 0.125(5) Uani 1 1 d . . . . .
H150 H 0.047156 -0.186870 0.063487 0.150 Uiso 1 1 calc R . . . .
C151 C 0.1373(10) -0.0640(9) 0.1003(4) 0.104(4) Uani 1 1 d . . . . .
H151 H 0.195814 -0.089719 0.096695 0.125 Uiso 1 1 calc R . . . .
C152 C 0.1415(8) 0.0334(7) 0.1253(3) 0.078(3) Uani 1 1 d . . . . .
H152 H 0.203371 0.074479 0.137345 0.094 Uiso 1 1 calc R . . . .
N25 N 0.6657(4) 0.3873(4) 0.2072(2) 0.0497(16) Uani 1 1 d . . . . .
H25A H 0.605462 0.357830 0.213705 0.060 Uiso 1 1 calc R . . . .
N26 N 0.5975(4) 0.5203(4) 0.1954(2) 0.0395(13) Uani 1 1 d . . . . .
H26A H 0.543304 0.486674 0.206956 0.047 Uiso 1 1 calc R . . . .
N27 N 0.4603(4) 0.6298(4) 0.23482(19) 0.0359(13) Uani 1 1 d . . . . .
H27A H 0.447383 0.565477 0.236440 0.043 Uiso 1 1 calc R . . . .
N28 N 0.3717(4) 0.6385(4) 0.30657(19) 0.0370(13) Uani 1 1 d . . . . .
H28A H 0.345107 0.575239 0.296074 0.044 Uiso 1 1 calc R . . . .
N29 N 0.3140(4) 0.5023(3) 0.37448(18) 0.0363(13) Uani 1 1 d . . . . .
H29 H 0.354560 0.481786 0.351833 0.044 Uiso 1 1 calc R . . . .
N30 N 0.2405(4) 0.3367(4) 0.3675(2) 0.0424(14) Uani 1 1 d . . . . .
H30 H 0.286026 0.327988 0.345247 0.051 Uiso 1 1 calc R . . . .
N31 N 0.1481(4) 0.1942(4) 0.2875(2) 0.0458(15) Uani 1 1 d . . . . .
H31 H 0.209482 0.222596 0.282340 0.055 Uiso 1 1 calc R . . . .
N32 N 0.1210(5) 0.2003(4) 0.2042(2) 0.0519(16) Uani 1 1 d . . . . .
H32A H 0.181237 0.236807 0.204819 0.062 Uiso 1 1 calc R . . . .
O13 O 0.7648(4) 0.5319(3) 0.1918(2) 0.0597(15) Uani 1 1 d . . . . .
O14 O 0.4308(5) 0.7808(3) 0.2726(2) 0.0637(15) Uani 1 1 d . . . . .
O15 O 0.1787(4) 0.4515(3) 0.42115(18) 0.0481(12) Uani 1 1 d . . . . .
O16 O -0.0003(4) 0.1174(4) 0.2473(2) 0.0589(14) Uani 1 1 d . . . . .
C153 C 0.2631(6) 0.5124(7) 0.7448(4) 0.078(3) Uani 1 1 d . . . . .
H15A H 0.242653 0.457862 0.716449 0.118 Uiso 1 1 calc GR . . . .
H15B H 0.248685 0.574148 0.735775 0.118 Uiso 1 1 calc GR . . . .
H15C H 0.226823 0.496024 0.775089 0.118 Uiso 1 1 calc GR . . . .
C154 C 0.4046(8) 0.6139(6) 0.7955(4) 0.080(3) Uani 1 1 d . . . . .
H15D H 0.366916 0.605005 0.826186 0.120 Uiso 1 1 calc GR . . . .
H15E H 0.394406 0.674394 0.783123 0.120 Uiso 1 1 calc GR . . . .
H15F H 0.475024 0.620430 0.803479 0.120 Uiso 1 1 calc GR . . . .
C155 C 0.4245(9) 0.5444(7) 0.7085(4) 0.092(3) Uani 1 1 d . . . . .
H15G H 0.495792 0.556973 0.715767 0.138 Uiso 1 1 calc GR . . . .
H15H H 0.407767 0.602467 0.696354 0.138 Uiso 1 1 calc GR . . . .
H15I H 0.405291 0.485489 0.682314 0.138 Uiso 1 1 calc GR . . . .
C156 C 0.3925(8) 0.4344(6) 0.7719(4) 0.080(3) Uani 1 1 d . . . . .
H15J H 0.463157 0.445008 0.780499 0.120 Uiso 1 1 calc GR . . . .
H15K H 0.374407 0.378341 0.744038 0.120 Uiso 1 1 calc GR . . . .
H15L H 0.354265 0.419348 0.801746 0.120 Uiso 1 1 calc GR . . . .
N33 N 0.3708(5) 0.5264(4) 0.7557(3) 0.0520(16) Uani 1 1 d . . . . .
C157 C 0.4983(8) 1.1055(8) 0.8064(4) 0.092(3) Uani 1 1 d . . . . .
H15M H 0.454483 1.118555 0.834309 0.138 Uiso 1 1 calc GR . . . .
H15N H 0.556774 1.160008 0.809285 0.138 Uiso 1 1 calc GR . . . .
H15O H 0.518824 1.042415 0.808101 0.138 Uiso 1 1 calc GR . . . .
C158 C 0.4001(8) 1.1875(6) 0.7582(7) 0.131(6) Uani 1 1 d . . . . .
H15P H 0.370919 1.188123 0.724638 0.197 Uiso 1 1 calc GR . . . .
H15Q H 0.451195 1.248183 0.767603 0.197 Uiso 1 1 calc GR . . . .
H15R H 0.348562 1.185100 0.783463 0.197 Uiso 1 1 calc GR . . . .
C159 C 0.5199(7) 1.0920(7) 0.7172(4) 0.074(3) Uani 1 1 d . . . . .
H15S H 0.547940 1.033090 0.719146 0.112 Uiso 1 1 calc GR . . . .
H15T H 0.572582 1.152148 0.723258 0.112 Uiso 1 1 calc GR . . . .
H15U H 0.489130 1.086204 0.683416 0.112 Uiso 1 1 calc GR . . . .
C160 C 0.3657(6) 1.0051(5) 0.7489(4) 0.060(2) Uani 1 1 d . . . . .
H16A H 0.338025 0.993233 0.713982 0.091 Uiso 1 1 calc GR . . . .
H16B H 0.313237 1.012443 0.772934 0.091 Uiso 1 1 calc GR . . . .
H16C H 0.394189 0.948411 0.754711 0.091 Uiso 1 1 calc GR . . . .
N34 N 0.4446(5) 1.0987(4) 0.7564(3) 0.0589(18) Uani 1 1 d . . . . .
C161 C 0.8555(7) 0.9045(8) 1.2569(7) 0.140(6) Uani 1 1 d . . . . .
H16D H 0.841562 0.837127 1.237259 0.209 Uiso 1 1 calc GR . . . .
H16E H 0.873508 0.901199 1.292154 0.209 Uiso 1 1 calc GR . . . .
H16F H 0.910317 0.946403 1.241884 0.209 Uiso 1 1 calc GR . . . .
C162 C 0.7762(7) 1.0354(6) 1.2964(3) 0.067(2) Uani 1 1 d . . . . .
H16G H 0.826177 1.090770 1.287481 0.100 Uiso 1 1 calc GR . . . .
H16H H 0.795664 1.017954 1.328792 0.100 Uiso 1 1 calc GR . . . .
H16I H 0.712352 1.055445 1.299744 0.100 Uiso 1 1 calc GR . . . .
C163 C 0.6794(6) 0.8702(5) 1.2623(4) 0.060(2) Uani 1 1 d . . . . .
H16J H 0.619783 0.896415 1.258129 0.091 Uiso 1 1 calc GR . . . .
H16K H 0.681874 0.851700 1.296350 0.091 Uiso 1 1 calc GR . . . .
H16L H 0.678024 0.811247 1.236609 0.091 Uiso 1 1 calc GR . . . .
C164 C 0.7588(8) 0.9819(7) 1.2062(4) 0.080(3) Uani 1 1 d . . . . .
H16M H 0.758889 0.926306 1.178611 0.119 Uiso 1 1 calc GR . . . .
H16N H 0.814747 1.036590 1.202817 0.119 Uiso 1 1 calc GR . . . .
H16O H 0.696987 1.005295 1.204222 0.119 Uiso 1 1 calc GR . . . .
N35 N 0.7677(4) 0.9476(4) 1.2560(3) 0.0525(17) Uani 1 1 d . . . . .
C165 C 0.9908(12) 0.402(2) 0.9564(5) 0.313(11) Uani 1 1 d D U . . .
C166 C 1.1625(13) 0.3937(17) 0.9917(10) 0.429(8) Uani 1 1 d D U . . .
C167 C 1.0210(17) 0.4199(10) 1.0470(4) 0.303(8) Uani 1 1 d D U . . .
C168 C 1.1115(17) 0.5517(14) 0.9974(10) 0.429(8) Uani 1 1 d D U . . .
N36 N 1.0649(10) 0.4437(13) 0.9967(5) 0.361(7) Uani 1 1 d D U . . .
C169 C 0.9816(6) 0.3511(6) 0.4864(3) 0.060(2) Uani 1 1 d . . . . .
H16P H 0.975063 0.281388 0.491416 0.090 Uiso 1 1 calc GR . . . .
H16Q H 0.975094 0.392274 0.519097 0.090 Uiso 1 1 calc GR . . . .
H16R H 1.046476 0.374820 0.472864 0.090 Uiso 1 1 calc GR . . . .
C170 C 0.8081(8) 0.3425(14) 0.4745(4) 0.137(6) Uani 1 1 d . . . . .
H17A H 0.788623 0.272158 0.478802 0.206 Uiso 1 1 calc GR . . . .
H17B H 0.757330 0.359836 0.453840 0.206 Uiso 1 1 calc GR . . . .
H17C H 0.815236 0.384622 0.507898 0.206 Uiso 1 1 calc GR . . . .
C171 C 0.9237(9) 0.4554(7) 0.4330(5) 0.113(4) Uani 1 1 d . . . . .
H17D H 0.912693 0.506267 0.460994 0.170 Uiso 1 1 calc GR . . . .
H17E H 0.880753 0.455314 0.403699 0.170 Uiso 1 1 calc GR . . . .
H17F H 0.992892 0.470288 0.423461 0.170 Uiso 1 1 calc GR . . . .
C172 C 0.8951(9) 0.2834(7) 0.4031(3) 0.094(3) Uani 1 1 d . . . . .
H17G H 0.960621 0.287750 0.388593 0.141 Uiso 1 1 calc GR . . . .
H17H H 0.848981 0.295967 0.378064 0.141 Uiso 1 1 calc GR . . . .
H17I H 0.871686 0.216565 0.411980 0.141 Uiso 1 1 calc GR . . . .
N37 N 0.9013(5) 0.3586(4) 0.4492(2) 0.0489(15) Uani 1 1 d . . . . .
C173 C 0.1820(9) 0.7733(7) 0.2626(4) 0.097(3) Uani 1 1 d . . . . .
H17J H 0.246046 0.760571 0.272213 0.145 Uiso 1 1 calc GR . . . .
H17K H 0.154268 0.726133 0.232308 0.145 Uiso 1 1 calc GR . . . .
H17L H 0.136870 0.764854 0.290689 0.145 Uiso 1 1 calc GR . . . .
C174 C 0.2339(9) 0.9502(8) 0.2978(4) 0.094(3) Uani 1 1 d . . . . .
H17M H 0.231692 1.017693 0.291601 0.141 Uiso 1 1 calc GR . . . .
H17N H 0.302183 0.946631 0.305461 0.141 Uiso 1 1 calc GR . . . .
H17O H 0.192929 0.934304 0.326669 0.141 Uiso 1 1 calc GR . . . .
C175 C 0.0953(6) 0.8922(7) 0.2355(4) 0.081(3) Uani 1 1 d . . . . .
H17P H 0.048079 0.876664 0.262045 0.121 Uiso 1 1 calc GR . . . .
H17Q H 0.072271 0.848179 0.203538 0.121 Uiso 1 1 calc GR . . . .
H17R H 0.100787 0.961914 0.230749 0.121 Uiso 1 1 calc GR . . . .
C176 C 0.2674(7) 0.8927(7) 0.2104(4) 0.075(3) Uani 1 1 d . . . . .
H17S H 0.279283 0.962677 0.205234 0.112 Uiso 1 1 calc GR . . . .
H17T H 0.240611 0.849507 0.178725 0.112 Uiso 1 1 calc GR . . . .
H17U H 0.329631 0.876382 0.220285 0.112 Uiso 1 1 calc GR . . . .
N38 N 0.1953(5) 0.8766(4) 0.2514(3) 0.0552(17) Uani 1 1 d . . . . .
C177 C 1.1111(8) 1.0777(9) 0.9969(4) 0.094(3) Uani 1 1 d . . . . .
H17V H 1.165920 1.135928 0.999846 0.141 Uiso 1 1 calc GR . . . .
H17W H 1.126168 1.024194 0.971564 0.141 Uiso 1 1 calc GR . . . .
H17X H 1.101736 1.054442 1.029885 0.141 Uiso 1 1 calc GR . . . .
C178 C 1.0209(9) 1.1054(10) 0.9809(4) 0.098(4) Uani 1 1 d . . . . .
C179 C 0.9403(9) 1.0226(10) 0.9544(4) 0.103(4) Uani 1 1 d . . . . .
H17Y H 0.919892 0.972582 0.976783 0.155 Uiso 1 1 calc GR . . . .
H H 0.965233 0.991296 0.922917 0.155 Uiso 1 1 calc GR . . . .
HA H 0.883612 1.050362 0.946161 0.155 Uiso 1 1 calc GR . . . .
O25 O 1.0113(7) 1.1919(8) 0.9879(4) 0.156(4) Uani 1 1 d . . . . .
C180 C 0.6235(10) 0.3768(8) 1.0513(4) 0.099(4) Uani 1 1 d . . . . .
H18B H 0.650303 0.317524 1.053887 0.149 Uiso 1 1 calc GR . . . .
H18C H 0.561930 0.357249 1.030586 0.149 Uiso 1 1 calc GR . . . .
H18D H 0.610167 0.408167 1.085393 0.149 Uiso 1 1 calc GR . . . .
C181 C 0.6971(10) 0.4497(8) 1.0267(4) 0.088(3) Uani 1 1 d . . . . .
C182 C 0.6646(9) 0.5378(7) 1.0108(4) 0.091(3) Uani 1 1 d . . . . .
H18E H 0.722492 0.591304 1.008860 0.137 Uiso 1 1 calc GR . . . .
H18F H 0.619498 0.561663 1.035682 0.137 Uiso 1 1 calc GR . . . .
H18G H 0.630696 0.517866 0.977282 0.137 Uiso 1 1 calc GR . . . .
O26 O 0.7784(8) 0.4375(7) 1.0193(4) 0.136(3) Uani 1 1 d . . . . .
C183 C 0.6929(10) 0.1398(9) 0.6085(6) 0.119(4) Uani 1 1 d . U . . .
H18H H 0.711726 0.097871 0.631857 0.179 Uiso 1 1 calc GR . . . .
H18I H 0.626765 0.109440 0.593700 0.179 Uiso 1 1 calc GR . . . .
H18J H 0.692651 0.206342 0.627234 0.179 Uiso 1 1 calc GR . . . .
C184 C 0.7652(11) 0.1486(7) 0.5671(4) 0.106(3) Uani 1 1 d D U . . .
C185 C 0.7428(12) 0.1246(8) 0.5221(4) 0.146(5) Uani 1 1 d D U . . .
H18K H 0.802743 0.124633 0.502561 0.220 Uiso 1 1 calc GR . . . .
H18L H 0.707061 0.172375 0.511039 0.220 Uiso 1 1 calc GR . . . .
H18M H 0.700491 0.057631 0.516321 0.220 Uiso 1 1 calc GR . . . .
O27 O 0.8724(9) 0.1852(8) 0.5854(4) 0.152(4) Uani 1 1 d . U . . .
C186 C 0.8457(9) 0.9295(8) 0.4809(4) 0.093(3) Uani 1 1 d . . . . .
H18N H 0.850438 1.000913 0.492666 0.139 Uiso 1 1 calc GR . . . .
H18O H 0.909635 0.918505 0.468284 0.139 Uiso 1 1 calc GR . . . .
H18P H 0.827613 0.892285 0.509239 0.139 Uiso 1 1 calc GR . . . .
C187 C 0.7695(8) 0.8946(6) 0.4395(3) 0.073(3) Uani 1 1 d . . . . .
C188 C 0.6660(9) 0.8688(7) 0.4566(4) 0.090(3) Uani 1 1 d . . . . .
H18Q H 0.658496 0.810582 0.474282 0.136 Uiso 1 1 calc GR . . . .
H18R H 0.620181 0.853262 0.427011 0.136 Uiso 1 1 calc GR . . . .
H18S H 0.651519 0.925581 0.479837 0.136 Uiso 1 1 calc GR . . . .
O28 O 0.7922(6) 0.8886(5) 0.3947(2) 0.095(2) Uani 1 1 d . . . . .
C189 C 0.3241(11) 0.2365(12) 0.5209(5) 0.137(5) Uani 1 1 d D U . . .
C190 C 0.3647(14) 0.3220(15) 0.5033(7) 0.188(6) Uani 1 1 d D U . . .
C191 C 0.4078(13) 0.291(3) 0.4554(7) 0.280(10) Uani 1 1 d D U . . .
O29 O 0.3540(17) 0.4185(13) 0.5292(11) 0.348(11) Uani 1 1 d D U . . .
C192 C 0.292(2) 0.9189(15) 0.5783(14) 0.330(13) Uani 1 1 d D U . . .
C193 C 0.3532(13) 1.0276(14) 0.5822(7) 0.238(7) Uani 1 1 d D U . . .
C194 C 0.4057(17) 1.0489(18) 0.5332(7) 0.298(10) Uani 1 1 d D U . . .
H19B H 0.374327 1.094365 0.517118 0.447 Uiso 1 1 calc GR . . . .
H19C H 0.401145 0.986234 0.509788 0.447 Uiso 1 1 calc GR . . . .
H19D H 0.475360 1.079900 0.541293 0.447 Uiso 1 1 calc GR . . . .
O30 O 0.3408(9) 1.0811(8) 0.6260(5) 0.177(4) Uani 1 1 d D U . . .
O17 O 0.9412(3) 0.7499(3) 0.72419(16) 0.0395(11) Uani 1 1 d . . . . .
O18 O 0.8756(3) 0.6297(3) 0.78499(17) 0.0418(11) Uani 1 1 d . . . . .
O19 O 0.7611(3) 0.6758(3) 0.72364(17) 0.0410(11) Uani 1 1 d . . . . .
O20 O 0.8429(3) 0.8026(3) 0.79724(17) 0.0442(12) Uani 1 1 d . . . . .
P1 P 0.85589(12) 0.71370(11) 0.75775(6) 0.0336(4) Uani 1 1 d . . . . .
O21 O 0.2845(3) 0.3707(3) 0.22522(17) 0.0415(11) Uani 1 1 d . . . . .
O22 O 0.4255(3) 0.4591(3) 0.28657(16) 0.0393(11) Uani 1 1 d . . . . .
O23 O 0.4524(3) 0.3349(3) 0.21221(15) 0.0371(11) Uani 1 1 d . . . . .
O24 O 0.3543(3) 0.2790(3) 0.28650(16) 0.0366(10) Uani 1 1 d . . . . .
P2 P 0.37823(12) 0.36132(10) 0.25203(6) 0.0298(4) Uani 1 1 d . . . . .
C196 C -0.0687(8) 0.6820(7) 0.1720(5) 0.086(3) Uani 1 1 d . U . . .
C195 C 0.0197(16) 0.6869(15) 0.1243(8) 0.183(7) Uani 1 1 d . U . . .
N39 N -0.1306(14) 0.7277(15) 0.1892(11) 0.275(11) Uani 1 1 d . U . . .
C198 C 0.2049(7) 0.2945(7) 0.8376(4) 0.083(3) Uani 1 1 d . U . . .
N40 N 0.2517(18) 0.2171(14) 0.8168(11) 0.270(11) Uani 1 1 d . U . . .
C197 C 0.231(3) 0.399(2) 0.8729(14) 0.337(16) Uani 1 1 d . U . . .
O31 O 0.9534(18) 0.6057(15) 1.0209(6) 0.321(12) Uani 1 1 d . U . . .

loop_
_atom_site_aniso_label
_atom_site_aniso_U_11
_atom_site_aniso_U_22
_atom_site_aniso_U_33
_atom_site_aniso_U_23
_atom_site_aniso_U_13
_atom_site_aniso_U_12
C1 0.094(8) 0.048(5) 0.089(7) -0.027(4) 0.015(6) -0.009(5)
C2 0.095(8) 0.071(6) 0.091(7) -0.028(5) 0.020(6) 0.006(5)
C3 0.082(7) 0.068(5) 0.082(6) -0.008(5) -0.005(5) 0.026(5)
C4 0.142(11) 0.069(6) 0.095(8) -0.047(5) 0.006(8) 0.028(7)
C5 0.088(7) 0.050(5) 0.086(6) -0.022(4) -0.008(6) -0.001(5)
C6 0.045(4) 0.025(3) 0.072(5) -0.004(3) -0.014(4) 0.005(3)
C7 0.038(4) 0.028(3) 0.069(5) 0.004(3) -0.003(4) 0.007(3)
C8 0.059(5) 0.039(3) 0.067(5) 0.007(3) -0.006(4) 0.013(3)
C9 0.044(4) 0.028(3) 0.046(4) 0.001(3) 0.000(3) 0.005(3)
C10 0.037(4) 0.036(3) 0.033(3) 0.003(3) 0.003(3) 0.005(3)
C11 0.051(5) 0.053(4) 0.039(4) -0.007(3) 0.002(4) 0.016(3)
C12 0.055(5) 0.053(4) 0.043(4) -0.007(3) -0.007(4) 0.011(4)
C13 0.053(5) 0.057(4) 0.041(4) -0.006(3) -0.012(4) 0.013(4)
C14 0.045(4) 0.042(3) 0.041(4) 0.005(3) 0.006(3) 0.014(3)
C15 0.041(4) 0.030(3) 0.029(3) 0.003(2) 0.003(3) 0.008(3)
C16 0.035(4) 0.037(3) 0.035(3) 0.007(3) 0.002(3) 0.010(3)
C17 0.041(4) 0.024(3) 0.037(3) 0.004(2) 0.007(3) 0.005(3)
C18 0.033(4) 0.046(4) 0.053(4) 0.006(3) 0.011(3) 0.010(3)
C19 0.050(5) 0.058(4) 0.045(4) 0.000(3) 0.017(4) 0.007(4)
C20 0.063(6) 0.074(5) 0.042(4) -0.007(4) 0.015(4) 0.008(4)
C21 0.046(5) 0.063(4) 0.033(4) 0.000(3) 0.008(3) 0.001(4)
C22 0.047(4) 0.037(3) 0.040(4) 0.003(3) 0.011(3) 0.009(3)
C23 0.047(4) 0.038(3) 0.025(3) 0.001(3) -0.005(3) 0.014(3)
C24 0.034(4) 0.042(3) 0.042(4) 0.000(3) -0.006(3) 0.013(3)
C25 0.042(5) 0.072(5) 0.042(4) -0.004(4) -0.003(4) 0.008(4)
C26 0.058(6) 0.079(5) 0.057(5) -0.016(4) -0.017(4) 0.006(5)
C27 0.036(5) 0.065(5) 0.071(5) -0.017(4) -0.010(4) -0.003(4)
C28 0.038(4) 0.054(4) 0.049(4) -0.011(3) -0.003(3) 0.002(3)
C29 0.038(4) 0.031(3) 0.044(4) -0.005(3) 0.002(3) 0.005(3)
C30 0.041(4) 0.039(3) 0.038(4) 0.005(3) 0.008(3) -0.001(3)
C31 0.060(6) 0.100(6) 0.059(5) 0.030(5) -0.011(4) -0.027(5)
C32 0.058(5) 0.055(4) 0.049(4) 0.012(3) 0.008(4) -0.006(4)
C33 0.060(5) 0.070(5) 0.035(4) 0.012(4) 0.008(4) -0.007(4)
C34 0.073(6) 0.080(6) 0.056(5) 0.020(4) 0.016(5) 0.006(5)
C35 0.112(9) 0.102(7) 0.057(5) 0.017(5) 0.021(6) 0.026(7)
C36 0.088(8) 0.152(11) 0.062(6) -0.008(7) 0.024(6) 0.017(8)
C37 0.096(8) 0.099(7) 0.061(6) -0.003(5) 0.023(6) -0.029(7)
C38 0.075(6) 0.064(5) 0.054(5) -0.005(4) 0.020(5) -0.012(5)
N1 0.040(4) 0.024(2) 0.076(4) 0.002(3) -0.003(3) 0.008(2)
N2 0.038(3) 0.027(2) 0.049(3) 0.004(2) 0.003(3) 0.004(2)
N3 0.033(3) 0.036(3) 0.036(3) 0.003(2) 0.008(2) 0.006(2)
N4 0.036(3) 0.035(3) 0.034(3) 0.002(2) 0.006(2) 0.002(2)
N5 0.039(3) 0.037(3) 0.037(3) -0.005(2) 0.005(3) 0.007(2)
N6 0.035(3) 0.041(3) 0.032(3) -0.006(2) 0.003(2) 0.007(2)
N7 0.041(3) 0.031(3) 0.042(3) -0.001(2) 0.003(3) -0.008(2)
N8 0.053(4) 0.049(3) 0.041(3) 0.010(3) 0.003(3) -0.011(3)
O1 0.045(3) 0.031(2) 0.093(4) 0.012(2) -0.007(3) -0.001(2)
O2 0.038(3) 0.059(3) 0.058(3) -0.008(2) 0.002(2) 0.011(2)
O3 0.038(3) 0.049(3) 0.042(3) -0.010(2) 0.000(2) 0.009(2)
O4 0.051(3) 0.043(3) 0.063(3) 0.006(2) -0.001(3) -0.007(2)
C39 0.080(6) 0.036(4) 0.064(5) 0.006(3) 0.001(5) 0.015(4)
C40 0.077(6) 0.046(4) 0.086(6) -0.006(4) 0.006(5) 0.017(4)
C41 0.081(7) 0.049(4) 0.067(5) -0.010(4) 0.013(5) -0.003(4)
C42 0.076(6) 0.055(5) 0.057(5) 0.001(4) -0.009(5) -0.006(4)
C43 0.064(5) 0.041(4) 0.054(4) 0.010(3) 0.001(4) 0.003(4)
C44 0.054(5) 0.031(3) 0.050(4) 0.003(3) -0.001(4) 0.000(3)
C45 0.074(6) 0.026(3) 0.052(4) -0.001(3) 0.005(4) 0.008(3)
C46 0.063(6) 0.040(4) 0.076(6) -0.003(4) 0.007(5) -0.002(4)
C47 0.060(5) 0.037(3) 0.050(4) 0.010(3) 0.014(4) 0.015(3)
C48 0.044(4) 0.037(3) 0.038(4) 0.007(3) 0.005(3) 0.004(3)
C49 0.055(5) 0.052(4) 0.069(5) -0.008(4) 0.002(4) 0.021(4)
C50 0.048(5) 0.074(5) 0.052(5) 0.000(4) -0.006(4) 0.016(4)
C51 0.054(5) 0.053(4) 0.047(4) 0.009(3) -0.003(4) 0.005(4)
C52 0.058(5) 0.040(3) 0.038(4) 0.002(3) -0.001(3) 0.006(3)
C53 0.046(4) 0.034(3) 0.042(4) 0.008(3) 0.008(3) 0.011(3)
C54 0.052(5) 0.055(4) 0.037(4) -0.004(3) 0.008(4) 0.010(4)
C55 0.044(5) 0.058(4) 0.040(4) -0.009(3) 0.007(4) 0.002(4)
C56 0.047(5) 0.109(6) 0.033(4) -0.009(4) 0.005(4) 0.024(4)
C57 0.054(6) 0.130(8) 0.047(5) -0.025(5) 0.011(4) 0.026(5)
C58 0.053(5) 0.087(6) 0.049(5) -0.008(4) 0.018(4) 0.018(4)
C59 0.045(5) 0.060(4) 0.051(4) -0.011(4) 0.011(4) 0.009(4)
C60 0.038(4) 0.043(3) 0.046(4) -0.008(3) 0.012(3) 0.004(3)
C61 0.035(4) 0.031(3) 0.056(4) -0.006(3) 0.010(3) 0.003(3)
C62 0.044(4) 0.025(3) 0.052(4) 0.001(3) 0.007(3) 0.004(3)
C63 0.044(5) 0.034(3) 0.059(5) 0.002(3) 0.004(4) 0.002(3)
C64 0.051(5) 0.047(4) 0.074(6) 0.002(4) -0.003(4) 0.004(4)
C65 0.056(6) 0.071(5) 0.067(5) 0.012(4) 0.001(5) 0.011(4)
C66 0.048(5) 0.062(4) 0.052(5) 0.009(4) 0.007(4) 0.007(4)
C67 0.044(4) 0.041(3) 0.046(4) 0.010(3) 0.005(3) 0.008(3)
C68 0.040(4) 0.040(3) 0.044(4) 0.013(3) 0.012(3) 0.002(3)
C69 0.061(6) 0.076(5) 0.051(4) 0.023(4) -0.001(4) -0.009(4)
C70 0.043(4) 0.041(3) 0.052(4) 0.015(3) 0.005(3) 0.002(3)
C71 0.044(4) 0.050(4) 0.040(4) 0.013(3) 0.001(3) 0.001(3)
C72 0.062(6) 0.065(5) 0.065(5) 0.021(4) 0.005(4) 0.001(4)
C73 0.095(8) 0.115(8) 0.066(6) 0.041(6) 0.031(6) 0.007(6)
C74 0.139(11) 0.139(11) 0.050(6) 0.000(7) 0.023(6) -0.003(9)
C75 0.155(12) 0.086(7) 0.059(6) -0.001(5) 0.036(7) 0.010(7)
C76 0.078(7) 0.070(5) 0.051(5) 0.010(4) 0.006(5) -0.002(5)
N9 0.071(4) 0.032(3) 0.046(3) 0.000(2) -0.003(3) 0.016(3)
N10 0.045(3) 0.032(3) 0.051(3) 0.001(2) 0.001(3) 0.016(2)
N11 0.046(4) 0.045(3) 0.031(3) -0.002(2) 0.001(3) 0.014(3)
N12 0.043(4) 0.062(3) 0.034(3) -0.002(3) 0.008(3) 0.017(3)
N13 0.038(3) 0.044(3) 0.040(3) -0.003(2) 0.013(3) 0.010(3)
N14 0.044(3) 0.033(3) 0.041(3) 0.005(2) 0.015(3) 0.006(2)
N15 0.044(4) 0.045(3) 0.051(3) 0.014(3) 0.013(3) 0.009(3)
N16 0.038(4) 0.046(3) 0.056(4) 0.022(3) 0.009(3) 0.006(3)
O5 0.109(5) 0.051(3) 0.068(4) 0.001(3) -0.015(3) 0.040(3)
O6 0.048(3) 0.098(4) 0.032(3) 0.003(3) 0.009(2) 0.011(3)
O7 0.047(3) 0.047(3) 0.058(3) -0.011(2) 0.007(3) 0.017(2)
O8 0.055(3) 0.052(3) 0.064(3) 0.023(2) 0.009(3) 0.010(2)
C77 0.070(6) 0.058(5) 0.057(5) 0.009(4) 0.008(5) 0.000(4)
C78 0.111(9) 0.078(6) 0.061(6) 0.015(5) 0.007(6) -0.001(6)
C79 0.134(10) 0.068(5) 0.051(5) 0.011(4) 0.000(6) 0.030(6)
C80 0.120(9) 0.047(4) 0.070(6) -0.011(4) -0.048(6) 0.012(5)
C81 0.070(6) 0.046(4) 0.058(5) 0.000(4) -0.006(4) 0.013(4)
C82 0.058(5) 0.029(3) 0.047(4) 0.008(3) -0.009(4) 0.002(3)
C83 0.044(4) 0.037(3) 0.051(4) -0.002(3) -0.012(3) 0.000(3)
C84 0.072(6) 0.033(3) 0.053(4) 0.010(3) -0.012(4) -0.003(3)
C85 0.050(5) 0.033(3) 0.051(4) -0.003(3) -0.013(4) 0.001(3)
C86 0.046(4) 0.030(3) 0.049(4) 0.004(3) -0.017(3) 0.006(3)
C87 0.098(7) 0.040(4) 0.055(5) 0.004(3) -0.033(5) 0.008(4)
C88 0.086(6) 0.040(4) 0.061(5) 0.006(3) -0.028(4) 0.015(4)
C89 0.065(5) 0.036(3) 0.064(5) 0.014(3) -0.015(4) 0.007(3)
C90 0.047(4) 0.029(3) 0.049(4) 0.005(3) -0.001(3) 0.005(3)
C91 0.034(4) 0.035(3) 0.040(4) 0.006(3) 0.003(3) 0.010(3)
C92 0.049(4) 0.025(3) 0.038(4) 0.001(3) -0.001(3) 0.009(3)
C93 0.053(4) 0.031(3) 0.036(3) 0.001(3) 0.007(3) 0.007(3)
C94 0.071(5) 0.032(3) 0.042(4) 0.004(3) 0.011(4) 0.017(3)
C95 0.098(7) 0.040(4) 0.044(4) 0.000(3) 0.016(4) 0.021(4)
C96 0.132(9) 0.047(4) 0.036(4) -0.006(3) 0.003(5) 0.023(5)
C97 0.097(6) 0.042(4) 0.034(4) 0.002(3) 0.010(4) 0.026(4)
C98 0.059(5) 0.029(3) 0.036(3) -0.002(3) 0.003(3) 0.008(3)
C99 0.050(4) 0.035(3) 0.030(3) 0.001(3) 0.000(3) 0.004(3)
C100 0.041(4) 0.037(3) 0.032(3) 0.006(3) -0.006(3) 0.009(3)
C101 0.046(4) 0.044(3) 0.042(4) 0.010(3) 0.007(3) 0.013(3)
C102 0.059(5) 0.039(3) 0.043(4) 0.012(3) 0.002(4) 0.010(3)
C103 0.064(5) 0.041(3) 0.050(4) 0.017(3) 0.007(4) 0.013(3)
C104 0.057(5) 0.044(3) 0.048(4) 0.007(3) 0.003(4) 0.021(3)
C105 0.042(4) 0.035(3) 0.036(3) 0.004(3) -0.002(3) 0.008(3)
C106 0.038(4) 0.058(4) 0.040(4) 0.006(3) 0.003(3) 0.013(3)
C107 0.045(5) 0.053(4) 0.072(5) 0.004(4) 0.012(4) 0.004(4)
C108 0.029(4) 0.063(4) 0.047(4) 0.005(3) 0.002(3) 0.005(3)
C109 0.038(4) 0.058(4) 0.037(4) 0.013(3) 0.002(3) 0.006(3)
C110 0.051(5) 0.081(5) 0.053(4) 0.023(4) 0.009(4) 0.024(4)
C111 0.068(6) 0.068(5) 0.072(6) 0.006(4) 0.021(5) 0.031(4)
C112 0.068(6) 0.058(5) 0.066(5) -0.008(4) 0.021(5) 0.014(4)
C113 0.072(6) 0.067(5) 0.052(5) -0.004(4) 0.009(4) 0.006(5)
C114 0.043(4) 0.053(4) 0.048(4) 0.004(3) 0.006(4) 0.009(3)
N17 0.052(4) 0.026(2) 0.055(3) 0.004(2) -0.012(3) 0.004(2)
N18 0.049(4) 0.030(3) 0.054(3) 0.004(2) -0.019(3) 0.003(2)
N19 0.033(3) 0.030(2) 0.037(3) 0.004(2) -0.004(2) 0.008(2)
N20 0.055(4) 0.028(2) 0.030(3) 0.000(2) 0.005(3) 0.016(2)
N21 0.066(4) 0.034(3) 0.026(3) 0.000(2) 0.004(3) 0.018(3)
N22 0.053(4) 0.030(2) 0.029(3) 0.005(2) 0.002(2) 0.012(2)
N23 0.035(3) 0.051(3) 0.040(3) 0.012(2) 0.004(3) 0.014(3)
N24 0.035(3) 0.061(3) 0.039(3) 0.011(3) 0.008(3) 0.012(3)
O9 0.068(4) 0.036(2) 0.085(4) -0.005(2) -0.035(3) 0.007(2)
O10 0.059(3) 0.039(2) 0.050(3) 0.008(2) 0.012(2) 0.023(2)
O11 0.094(4) 0.045(2) 0.030(3) 0.003(2) -0.002(3) 0.018(3)
O12 0.057(4) 0.117(4) 0.061(3) 0.033(3) 0.011(3) 0.045(3)
C115 0.077(7) 0.062(5) 0.083(6) 0.014(5) 0.038(5) 0.001(5)
C116 0.100(8) 0.078(6) 0.079(6) 0.010(5) 0.031(6) 0.005(6)
C117 0.106(8) 0.073(6) 0.084(7) 0.025(5) 0.034(6) 0.033(6)
C118 0.108(9) 0.106(8) 0.106(8) 0.029(6) 0.072(7) 0.040(7)
C119 0.075(7) 0.079(6) 0.112(8) 0.029(6) 0.030(6) 0.007(5)
C120 0.043(4) 0.054(4) 0.070(5) 0.030(4) 0.012(4) 0.020(3)
C121 0.029(4) 0.045(4) 0.080(5) 0.022(4) 0.004(4) 0.006(3)
C122 0.051(5) 0.059(4) 0.069(5) 0.026(4) 0.002(4) 0.011(4)
C123 0.034(4) 0.038(3) 0.053(4) 0.009(3) 0.007(3) 0.004(3)
C124 0.036(4) 0.034(3) 0.038(3) 0.007(3) 0.007(3) 0.005(3)
C125 0.050(5) 0.043(4) 0.053(4) 0.005(3) 0.014(4) 0.014(3)
C126 0.062(5) 0.048(4) 0.050(4) 0.018(3) 0.013(4) 0.010(4)
C127 0.072(6) 0.041(3) 0.043(4) 0.013(3) -0.001(4) 0.015(4)
C128 0.043(4) 0.039(3) 0.044(4) 0.006(3) 0.006(3) 0.010(3)
C129 0.041(4) 0.030(3) 0.035(3) 0.004(3) 0.005(3) 0.006(3)
C130 0.040(4) 0.033(3) 0.038(3) 0.002(3) 0.004(3) 0.008(3)
C131 0.039(4) 0.035(3) 0.042(4) -0.010(3) 0.001(3) 0.010(3)
C132 0.063(5) 0.032(3) 0.053(4) -0.006(3) 0.014(4) 0.008(3)
C133 0.072(6) 0.043(4) 0.065(5) -0.017(4) 0.010(4) 0.012(4)
C134 0.071(6) 0.051(4) 0.048(4) -0.015(4) 0.024(4) 0.001(4)
C135 0.058(5) 0.051(4) 0.045(4) -0.010(3) 0.010(4) 0.010(4)
C136 0.044(4) 0.040(3) 0.035(3) -0.003(3) 0.008(3) 0.014(3)
C137 0.044(4) 0.036(3) 0.028(3) 0.006(3) 0.010(3) 0.013(3)
C138 0.046(4) 0.040(3) 0.045(4) 0.018(3) 0.017(3) 0.020(3)
C139 0.076(6) 0.051(4) 0.049(4) 0.016(3) 0.022(4) 0.021(4)
C140 0.102(7) 0.066(5) 0.065(5) 0.042(4) 0.052(5) 0.035(5)
C141 0.081(6) 0.041(4) 0.077(5) 0.021(4) 0.043(5) 0.014(4)
C142 0.054(5) 0.037(3) 0.069(5) 0.007(3) 0.021(4) 0.005(3)
C143 0.048(4) 0.041(3) 0.044(4) 0.006(3) 0.021(3) 0.015(3)
C144 0.044(4) 0.036(3) 0.047(4) -0.001(3) 0.000(4) 0.003(3)
C145 0.097(8) 0.073(5) 0.067(5) 0.022(4) -0.032(5) -0.030(5)
C146 0.056(5) 0.054(4) 0.050(4) 0.010(3) -0.013(4) -0.006(4)
C147 0.066(6) 0.062(5) 0.048(4) 0.003(4) -0.017(4) -0.013(4)
C148 0.098(8) 0.078(6) 0.056(5) -0.005(5) 0.002(5) -0.031(6)
C149 0.121(10) 0.095(8) 0.065(6) -0.023(6) 0.012(7) -0.035(7)
C150 0.213(17) 0.075(7) 0.071(7) -0.019(6) 0.008(9) 0.010(9)
C151 0.128(10) 0.118(9) 0.065(6) -0.019(6) -0.001(7) 0.045(8)
C152 0.089(8) 0.083(6) 0.056(5) -0.002(5) -0.012(5) 0.012(6)
N25 0.035(3) 0.041(3) 0.077(4) 0.019(3) 0.008(3) 0.009(3)
N26 0.036(3) 0.031(3) 0.052(3) 0.011(2) 0.008(3) 0.006(2)
N27 0.039(3) 0.030(2) 0.038(3) 0.002(2) 0.004(3) 0.006(2)
N28 0.045(3) 0.030(2) 0.034(3) 0.001(2) 0.005(3) 0.005(2)
N29 0.045(3) 0.034(3) 0.028(3) -0.003(2) 0.011(2) 0.011(2)
N30 0.048(4) 0.038(3) 0.040(3) 0.004(2) 0.022(3) 0.008(3)
N31 0.041(4) 0.045(3) 0.049(3) 0.008(3) 0.011(3) 0.003(3)
N32 0.050(4) 0.044(3) 0.052(4) 0.007(3) -0.005(3) -0.012(3)
O13 0.037(3) 0.044(3) 0.097(4) 0.023(3) -0.001(3) -0.002(2)
O14 0.091(4) 0.032(2) 0.068(3) 0.008(2) 0.026(3) 0.013(3)
O15 0.053(3) 0.044(2) 0.049(3) 0.006(2) 0.019(2) 0.015(2)
O16 0.040(3) 0.051(3) 0.077(4) 0.007(3) 0.006(3) -0.008(2)
C153 0.051(6) 0.069(5) 0.113(8) -0.002(5) -0.014(5) 0.019(4)
C154 0.090(7) 0.049(4) 0.089(7) -0.013(4) -0.026(6) 0.007(5)
C155 0.114(9) 0.080(6) 0.099(7) 0.026(5) 0.037(7) 0.048(6)
C156 0.095(7) 0.047(4) 0.103(7) 0.024(4) 0.007(6) 0.021(4)
N33 0.049(4) 0.033(3) 0.074(4) -0.001(3) 0.000(3) 0.014(3)
C157 0.079(8) 0.088(7) 0.089(7) -0.013(6) 0.001(6) -0.011(6)
C158 0.066(7) 0.042(5) 0.294(18) 0.046(7) 0.024(9) 0.015(5)
C159 0.064(6) 0.068(5) 0.086(6) 0.013(5) 0.016(5) -0.001(5)
C160 0.049(5) 0.033(3) 0.095(6) 0.013(4) 0.015(4) -0.004(3)
N34 0.039(4) 0.031(3) 0.105(5) 0.014(3) 0.014(4) 0.001(3)
C161 0.044(6) 0.064(6) 0.316(19) 0.058(8) -0.035(9) 0.003(5)
C162 0.071(6) 0.047(4) 0.074(5) 0.010(4) 0.001(5) -0.007(4)
C163 0.035(4) 0.049(4) 0.094(6) 0.020(4) 0.001(4) -0.004(3)
C164 0.087(7) 0.061(5) 0.081(6) 0.008(5) 0.019(6) -0.006(5)
N35 0.037(4) 0.032(3) 0.088(5) 0.017(3) 0.004(3) 0.001(3)
C165 0.163(12) 0.61(3) 0.085(7) 0.153(13) -0.068(8) -0.169(15)
C166 0.239(10) 0.534(15) 0.45(2) 0.342(13) -0.183(11) -0.264(10)
C167 0.62(2) 0.123(10) 0.091(7) 0.074(7) -0.160(9) -0.139(13)
C168 0.239(10) 0.534(15) 0.45(2) 0.342(13) -0.183(11) -0.264(10)
N36 0.244(10) 0.495(14) 0.252(10) 0.275(10) -0.196(7) -0.288(9)
C169 0.068(6) 0.063(4) 0.049(4) 0.000(4) -0.010(4) 0.022(4)
C170 0.049(6) 0.292(19) 0.044(5) 0.007(8) 0.007(5) -0.012(9)
C171 0.133(9) 0.060(5) 0.141(9) 0.018(6) -0.086(7) 0.006(6)
C172 0.149(10) 0.098(6) 0.040(5) -0.022(4) -0.020(5) 0.059(6)
N37 0.048(4) 0.057(3) 0.039(3) 0.000(3) 0.003(3) 0.011(3)
C173 0.120(9) 0.062(5) 0.124(8) 0.048(5) 0.042(7) 0.032(5)
C174 0.088(8) 0.104(7) 0.086(7) -0.017(6) 0.001(6) 0.034(6)
C175 0.043(5) 0.088(6) 0.113(8) 0.018(6) 0.004(5) 0.017(5)
C176 0.058(6) 0.077(5) 0.096(7) 0.031(5) 0.026(5) 0.016(5)
N38 0.051(4) 0.049(3) 0.070(4) 0.015(3) 0.019(3) 0.017(3)
C177 0.075(7) 0.146(9) 0.063(6) 0.012(6) 0.007(5) 0.030(7)
C178 0.087(8) 0.137(9) 0.066(6) -0.020(6) -0.009(6) 0.037(7)
C179 0.084(8) 0.146(10) 0.081(7) 0.012(7) 0.007(6) 0.031(7)
O25 0.144(8) 0.168(8) 0.147(8) -0.077(6) -0.062(6) 0.084(6)
C180 0.140(11) 0.087(7) 0.076(7) 0.021(5) -0.004(7) 0.031(7)
C181 0.121(9) 0.105(7) 0.052(5) 0.021(5) 0.022(6) 0.048(7)
C182 0.145(10) 0.073(6) 0.062(6) 0.008(5) 0.012(6) 0.038(6)
O26 0.165(8) 0.149(7) 0.132(7) 0.076(5) 0.070(6) 0.079(6)
C183 0.113(8) 0.102(8) 0.150(9) -0.001(8) -0.037(7) 0.054(7)
C184 0.188(10) 0.052(5) 0.089(7) 0.006(5) -0.034(7) 0.053(6)
C185 0.284(13) 0.097(6) 0.072(5) -0.040(5) -0.103(7) 0.110(7)
O27 0.178(8) 0.134(7) 0.139(7) 0.046(6) -0.014(6) 0.003(7)
C186 0.103(9) 0.091(7) 0.070(6) 0.001(5) 0.013(6) -0.006(6)
C187 0.110(8) 0.048(4) 0.056(5) 0.013(4) 0.005(5) 0.006(5)
C188 0.133(10) 0.060(5) 0.082(7) 0.024(5) -0.011(7) 0.018(6)
O28 0.150(7) 0.074(4) 0.053(4) 0.011(3) -0.002(4) 0.000(4)
C189 0.130(11) 0.166(10) 0.113(9) 0.027(8) -0.050(8) 0.026(9)
C190 0.139(14) 0.269(13) 0.189(13) 0.107(11) -0.014(11) 0.068(12)
C191 0.116(12) 0.64(3) 0.149(11) 0.158(13) 0.001(9) 0.158(15)
O29 0.34(2) 0.210(10) 0.56(3) 0.150(14) 0.08(2) 0.148(13)
C192 0.30(3) 0.195(13) 0.47(4) -0.128(15) -0.14(2) 0.123(13)
C193 0.220(16) 0.226(14) 0.259(13) -0.097(12) -0.160(11) 0.125(11)
C194 0.20(2) 0.36(2) 0.270(15) -0.220(14) -0.060(13) 0.107(16)
O30 0.175(10) 0.132(8) 0.203(9) 0.000(7) -0.068(8) 0.004(7)
O17 0.037(3) 0.041(2) 0.039(2) 0.0071(19) 0.010(2) 0.004(2)
O18 0.047(3) 0.028(2) 0.048(3) 0.0025(18) -0.001(2) 0.0026(19)
O19 0.035(3) 0.036(2) 0.049(3) -0.0036(19) -0.001(2) 0.0078(19)
O20 0.049(3) 0.029(2) 0.047(3) -0.0054(19) 0.011(2) -0.001(2)
P1 0.0348(10) 0.0298(7) 0.0334(8) -0.0008(6) 0.0072(7) 0.0042(7)
O21 0.039(3) 0.040(2) 0.045(3) 0.0077(19) -0.004(2) 0.004(2)
O22 0.046(3) 0.031(2) 0.037(2) -0.0039(18) 0.001(2) 0.0050(19)
O23 0.039(3) 0.040(2) 0.028(2) 0.0019(18) 0.006(2) 0.003(2)
O24 0.041(3) 0.037(2) 0.038(2) 0.0132(18) 0.012(2) 0.0161(19)
P2 0.0359(9) 0.0252(7) 0.0273(8) 0.0017(6) 0.0029(7) 0.0059(6)
C196 0.060(6) 0.068(5) 0.133(8) 0.043(5) -0.010(5) 0.000(5)
C195 0.185(15) 0.200(15) 0.200(15) 0.101(13) 0.042(10) 0.069(13)
N39 0.151(14) 0.188(16) 0.48(3) 0.018(19) 0.081(15) 0.046(11)
C198 0.062(6) 0.067(5) 0.118(8) 0.027(5) -0.021(6) -0.004(4)
N40 0.27(2) 0.150(12) 0.39(3) 0.020(14) 0.12(2) 0.062(12)
C197 0.39(4) 0.211(17) 0.39(4) -0.120(17) -0.17(3) 0.15(2)
O31 0.39(3) 0.290(19) 0.199(14) 0.069(13) -0.095(15) -0.147(18)

loop_
_atom_type_symbol
_atom_type_description
_atom_type_scat_dispersion_real
_atom_type_scat_dispersion_imag
_atom_type_scat_source
C C 0.0033 0.0016 'International Tables Vol C Tables 4.2.6.8 and 6.1.1.4'
H H 0.0000 0.0000 'International Tables Vol C Tables 4.2.6.8 and 6.1.1.4'
N N 0.0061 0.0033 'International Tables Vol C Tables 4.2.6.8 and 6.1.1.4'
O O 0.0106 0.0060 'International Tables Vol C Tables 4.2.6.8 and 6.1.1.4'
P P 0.1023 0.0942 'International Tables Vol C Tables 4.2.6.8 and 6.1.1.4'

loop_
_geom_angle_atom_site_label_1
_geom_angle_atom_site_label_2
_geom_angle_atom_site_label_3
_geom_angle
_geom_angle_site_symmetry_1
_geom_angle_site_symmetry_3
_geom_angle_publ_flag
C2 C1 H1 118.7 . . ?
C2 C1 C6 122.7(8) . . ?
C6 C1 H1 118.7 . . ?
C1 C2 H2 119.8 . . ?
C3 C2 C1 120.4(10) . . ?
C3 C2 H2 119.8 . . ?
C2 C3 H3 121.5 . . ?
C4 C3 C2 116.9(10) . . ?
C4 C3 H3 121.5 . . ?
C3 C4 H4 117.8 . . ?
C3 C4 C5 124.4(9) . . ?
C5 C4 H4 117.8 . . ?
C4 C5 H5 120.2 . . ?
C4 C5 C6 119.7(9) . . ?
C6 C5 H5 120.2 . . ?
C1 C6 C7 121.4(6) . . ?
C5 C6 C1 115.8(8) . . ?
C5 C6 C7 122.7(7) . . ?
C6 C7 H7 107.6 . . ?
C8 C7 C6 112.4(6) . . ?
C8 C7 H7 107.6 . . ?
N1 C7 C6 111.8(6) . . ?
N1 C7 H7 107.6 . . ?
N1 C7 C8 109.7(6) . . ?
C7 C8 H8A 109.5 . . ?
C7 C8 H8B 109.5 . . ?
C7 C8 H8C 109.5 . . ?
H8A C8 H8B 109.5 . . ?
H8A C8 H8C 109.5 . . ?
H8B C8 H8C 109.5 . . ?
N1 C9 N2 113.4(5) . . ?
O1 C9 N1 123.5(6) . . ?
O1 C9 N2 123.0(6) . . ?
C11 C10 C15 119.2(6) . . ?
C11 C10 N2 121.4(6) . . ?
C15 C10 N2 119.4(5) . . ?
C10 C11 H11 119.4 . . ?
C10 C11 C12 121.1(7) . . ?
C12 C11 H11 119.4 . . ?
C11 C12 H12 120.4 . . ?
C13 C12 C11 119.2(6) . . ?
C13 C12 H12 120.4 . . ?
C12 C13 H13 120.0 . . ?
C12 C13 C14 120.0(7) . . ?
C14 C13 H13 120.0 . . ?
C13 C14 H14 119.3 . . ?
C15 C14 C13 121.5(6) . . ?
C15 C14 H14 119.3 . . ?
C10 C15 N3 118.8(6) . . ?
C14 C15 C10 118.7(5) . . ?
C14 C15 N3 122.5(5) . . ?
N4 C16 N3 111.0(6) . . ?
O2 C16 N3 124.4(6) . . ?
O2 C16 N4 124.6(6) . . ?
C18 C17 C22 119.4(6) . . ?
C18 C17 N4 123.1(6) . . ?
C22 C17 N4 117.5(6) . . ?
C17 C18 H18 119.6 . . ?
C17 C18 C19 120.8(7) . . ?
C19 C18 H18 119.6 . . ?
C18 C19 H19 120.0 . . ?
C20 C19 C18 120.0(7) . . ?
C20 C19 H19 120.0 . . ?
C19 C20 H20 120.2 . . ?
C19 C20 C21 119.6(7) . . ?
C21 C20 H20 120.2 . . ?
C20 C21 H21 119.1 . . ?
C20 C21 C22 121.8(7) . . ?
C22 C21 H21 119.1 . . ?
C21 C22 C17 118.5(7) . . ?
C21 C22 N5 120.4(6) . . ?
N5 C22 C17 121.0(6) . . ?
N6 C23 N5 113.4(5) . . ?
O3 C23 N5 123.5(6) . . ?
O3 C23 N6 123.0(6) . . ?
C25 C24 N6 119.6(6) . . ?
C29 C24 C25 120.2(6) . . ?
C29 C24 N6 120.2(5) . . ?
C24 C25 H25 120.4 . . ?
C26 C25 C24 119.1(8) . . ?
C26 C25 H25 120.4 . . ?
C25 C26 H26 119.8 . . ?
C27 C26 C25 120.5(7) . . ?
C27 C26 H26 119.8 . . ?
C26 C27 H27 119.9 . . ?
C26 C27 C28 120.3(7) . . ?
C28 C27 H27 119.9 . . ?
C27 C28 H28 119.9 . . ?
C27 C28 C29 120.3(7) . . ?
C29 C28 H28 119.9 . . ?
C24 C29 C28 119.6(6) . . ?
C24 C29 N7 119.4(5) . . ?
C28 C29 N7 121.0(6) . . ?
N8 C30 N7 113.7(5) . . ?
O4 C30 N7 124.1(6) . . ?
O4 C30 N8 122.2(6) . . ?
H31A C31 H31B 109.5 . . ?
H31A C31 H31C 109.5 . . ?
H31B C31 H31C 109.5 . . ?
C32 C31 H31A 109.5 . . ?
C32 C31 H31B 109.5 . . ?
C32 C31 H31C 109.5 . . ?
C31 C32 H32 108.2 . . ?
C33 C32 C31 111.9(7) . . ?
C33 C32 H32 108.2 . . ?
N8 C32 C31 108.2(6) . . ?
N8 C32 H32 108.2 . . ?
N8 C32 C33 111.9(7) . . ?
C34 C33 C32 121.1(7) . . ?
C34 C33 C38 118.4(9) . . ?
C38 C33 C32 120.3(8) . . ?
C33 C34 H34 118.5 . . ?
C35 C34 C33 123.0(9) . . ?
C35 C34 H34 118.5 . . ?
C34 C35 H35 120.3 . . ?
C34 C35 C36 119.4(11) . . ?
C36 C35 H35 120.3 . . ?
C35 C36 H36 120.7 . . ?
C35 C36 C37 118.7(11) . . ?
C37 C36 H36 120.7 . . ?
C36 C37 H37 120.0 . . ?
C38 C37 C36 120.0(10) . . ?
C38 C37 H37 120.0 . . ?
C33 C38 C37 120.4(10) . . ?
C33 C38 H38 119.8 . . ?
C37 C38 H38 119.8 . . ?
C7 N1 H1A 119.0 . . ?
C9 N1 C7 121.9(5) . . ?
C9 N1 H1A 119.0 . . ?
C9 N2 C10 125.9(5) . . ?
C9 N2 H2A 117.0 . . ?
C10 N2 H2A 117.0 . . ?
C15 N3 H3A 117.4 . . ?
C16 N3 C15 125.2(6) . . ?
C16 N3 H3A 117.4 . . ?
C16 N4 C17 126.5(6) . . ?
C16 N4 H4A 116.7 . . ?
C17 N4 H4A 116.7 . . ?
C22 N5 H5A 118.4 . . ?
C23 N5 C22 123.1(5) . . ?
C23 N5 H5A 118.4 . . ?
C23 N6 C24 123.2(5) . . ?
C23 N6 H6 118.4 . . ?
C24 N6 H6 118.4 . . ?
C29 N7 H7A 117.2 . . ?
C30 N7 C29 125.6(5) . . ?
C30 N7 H7A 117.2 . . ?
C30 N8 C32 119.9(6) . . ?
C30 N8 H8 120.0 . . ?
C32 N8 H8 120.0 . . ?
C40 C39 H39 119.1 . . ?
C40 C39 C44 121.8(8) . . ?
C44 C39 H39 119.1 . . ?
C39 C40 H40 119.8 . . ?
C39 C40 C41 120.4(8) . . ?
C41 C40 H40 119.8 . . ?
C40 C41 H41 120.6 . . ?
C42 C41 C40 118.8(9) . . ?
C42 C41 H41 120.6 . . ?
C41 C42 H42 119.5 . . ?
C41 C42 C43 120.9(8) . . ?
C43 C42 H42 119.5 . . ?
C42 C43 H43 120.0 . . ?
C42 C43 C44 120.1(8) . . ?
C44 C43 H43 120.0 . . ?
C39 C44 C43 118.0(8) . . ?
C39 C44 C45 121.6(7) . . ?
C43 C44 C45 120.3(7) . . ?
C44 C45 H45 107.6 . . ?
C46 C45 C44 111.3(6) . . ?
C46 C45 H45 107.6 . . ?
N9 C45 C44 113.7(6) . . ?
N9 C45 H45 107.6 . . ?
N9 C45 C46 108.8(6) . . ?
C45 C46 H46A 109.5 . . ?
C45 C46 H46B 109.5 . . ?
C45 C46 H46C 109.5 . . ?
H46A C46 H46B 109.5 . . ?
H46A C46 H46C 109.5 . . ?
H46B C46 H46C 109.5 . . ?
N9 C47 N10 113.9(6) . . ?
O5 C47 N9 123.3(6) . . ?
O5 C47 N10 122.8(7) . . ?
C49 C48 N10 122.4(6) . . ?
C53 C48 C49 117.7(6) . . ?
C53 C48 N10 119.9(6) . . ?
C48 C49 H49 119.1 . . ?
C50 C49 C48 121.8(7) . . ?
C50 C49 H49 119.1 . . ?
C49 C50 H50 120.0 . . ?
C51 C50 C49 120.0(8) . . ?
C51 C50 H50 120.0 . . ?
C50 C51 H51 119.9 . . ?
C50 C51 C52 120.1(7) . . ?
C52 C51 H51 119.9 . . ?
C51 C52 H52 119.9 . . ?
C51 C52 C53 120.2(7) . . ?
C53 C52 H52 119.9 . . ?
C48 C53 C52 120.1(7) . . ?
C48 C53 N11 119.8(6) . . ?
C52 C53 N11 120.0(6) . . ?
N11 C54 N12 110.5(6) . . ?
O6 C54 N11 123.9(7) . . ?
O6 C54 N12 125.6(7) . . ?
C56 C55 C60 119.0(7) . . ?
C56 C55 N12 122.9(7) . . ?
N12 C55 C60 118.0(6) . . ?
C55 C56 H56 119.6 . . ?
C55 C56 C57 120.8(8) . . ?
C57 C56 H56 119.6 . . ?
C56 C57 H57 119.7 . . ?
C58 C57 C56 120.6(8) . . ?
C58 C57 H57 119.7 . . ?
C57 C58 H58 119.9 . . ?
C57 C58 C59 120.2(8) . . ?
C59 C58 H58 119.9 . . ?
C58 C59 H59 119.8 . . ?
C60 C59 C58 120.3(8) . . ?
C60 C59 H59 119.8 . . ?
C59 C60 C55 118.9(7) . . ?
C59 C60 N13 120.7(7) . . ?
N13 C60 C55 120.4(6) . . ?
N14 C61 N13 111.5(6) . . ?
O7 C61 N13 123.3(6) . . ?
O7 C61 N14 125.1(7) . . ?
C63 C62 C67 118.9(7) . . ?
C63 C62 N14 121.0(6) . . ?
C67 C62 N14 120.0(6) . . ?
C62 C63 H63 119.3 . . ?
C64 C63 C62 121.3(7) . . ?
C64 C63 H63 119.3 . . ?
C63 C64 H64 119.8 . . ?
C63 C64 C65 120.5(8) . . ?
C65 C64 H64 119.8 . . ?
C64 C65 H65 121.0 . . ?
C66 C65 C64 118.0(8) . . ?
C66 C65 H65 121.0 . . ?
C65 C66 H66 119.2 . . ?
C65 C66 C67 121.7(8) . . ?
C67 C66 H66 119.2 . . ?
C62 C67 N15 120.2(6) . . ?
C66 C67 C62 119.5(7) . . ?
C66 C67 N15 120.2(7) . . ?
N16 C68 N15 114.6(6) . . ?
O8 C68 N15 122.4(7) . . ?
O8 C68 N16 123.0(6) . . ?
H69A C69 H69B 109.5 . . ?
H69A C69 H69C 109.5 . . ?
H69B C69 H69C 109.5 . . ?
C70 C69 H69A 109.5 . . ?
C70 C69 H69B 109.5 . . ?
C70 C69 H69C 109.5 . . ?
C69 C70 H70 108.5 . . ?
C71 C70 C69 109.9(6) . . ?
C71 C70 H70 108.5 . . ?
N16 C70 C69 108.5(6) . . ?
N16 C70 H70 108.5 . . ?
N16 C70 C71 112.7(6) . . ?
C72 C71 C70 120.0(6) . . ?
C76 C71 C70 123.9(7) . . ?
C76 C71 C72 115.8(7) . . ?
C71 C72 H72 118.7 . . ?
C73 C72 C71 122.7(9) . . ?
C73 C72 H72 118.7 . . ?
C72 C73 H73 120.9 . . ?
C72 C73 C74 118.3(9) . . ?
C74 C73 H73 120.9 . . ?
C73 C74 H74 119.6 . . ?
C75 C74 C73 120.8(10) . . ?
C75 C74 H74 119.6 . . ?
C74 C75 H75 120.2 . . ?
C74 C75 C76 119.6(10) . . ?
C76 C75 H75 120.2 . . ?
C71 C76 C75 122.7(9) . . ?
C71 C76 H76 118.7 . . ?
C75 C76 H76 118.7 . . ?
C45 N9 H9 118.2 . . ?
C47 N9 C45 123.6(6) . . ?
C47 N9 H9 118.2 . . ?
C47 N10 C48 128.0(6) . . ?
C47 N10 H10 116.0 . . ?
C48 N10 H10 116.0 . . ?
C53 N11 H11A 117.5 . . ?
C54 N11 C53 125.1(6) . . ?
C54 N11 H11A 117.5 . . ?
C54 N12 C55 126.5(6) . . ?
C54 N12 H12A 116.7 . . ?
C55 N12 H12A 116.7 . . ?
C60 N13 H13A 116.7 . . ?
C61 N13 C60 126.5(6) . . ?
C61 N13 H13A 116.7 . . ?
C61 N14 C62 125.6(6) . . ?
C61 N14 H14A 117.2 . . ?
C62 N14 H14A 117.2 . . ?
C67 N15 H15 117.9 . . ?
C68 N15 C67 124.3(6) . . ?
C68 N15 H15 117.9 . . ?
C68 N16 C70 120.5(6) . . ?
C68 N16 H16 119.8 . . ?
C70 N16 H16 119.8 . . ?
C78 C77 H77 118.3 . . ?
C82 C77 H77 118.3 . . ?
C82 C77 C78 123.4(9) . . ?
C77 C78 H78 121.5 . . ?
C79 C78 C77 117.1(10) . . ?
C79 C78 H78 121.5 . . ?
C78 C79 H79 120.0 . . ?
C80 C79 C78 120.0(9) . . ?
C80 C79 H79 120.0 . . ?
C79 C80 H80 119.1 . . ?
C79 C80 C81 121.7(9) . . ?
C81 C80 H80 119.1 . . ?
C80 C81 H81 120.1 . . ?
C82 C81 C80 119.8(9) . . ?
C82 C81 H81 120.1 . . ?
C77 C82 C83 122.5(7) . . ?
C81 C82 C77 117.7(7) . . ?
C81 C82 C83 119.7(7) . . ?
C82 C83 H83 108.5 . . ?
C82 C83 C84 110.9(6) . . ?
C84 C83 H83 108.5 . . ?
N17 C83 C82 112.1(6) . . ?
N17 C83 H83 108.5 . . ?
N17 C83 C84 108.3(5) . . ?
C83 C84 H84A 109.5 . . ?
C83 C84 H84B 109.5 . . ?
C83 C84 H84C 109.5 . . ?
H84A C84 H84B 109.5 . . ?
H84A C84 H84C 109.5 . . ?
H84B C84 H84C 109.5 . . ?
N17 C85 N18 115.9(6) . . ?
O9 C85 N17 121.9(6) . . ?
O9 C85 N18 122.2(6) . . ?
C87 C86 C91 118.8(6) . . ?
C87 C86 N18 121.4(6) . . ?
C91 C86 N18 119.9(6) . . ?
C86 C87 H87 119.0 . . ?
C88 C87 C86 122.0(7) . . ?
C88 C87 H87 119.0 . . ?
C87 C88 H88 120.6 . . ?
C87 C88 C89 118.8(7) . . ?
C89 C88 H88 120.6 . . ?
C88 C89 H89 119.6 . . ?
C90 C89 C88 120.8(6) . . ?
C90 C89 H89 119.6 . . ?
C89 C90 H90 119.9 . . ?
C89 C90 C91 120.2(6) . . ?
C91 C90 H90 119.9 . . ?
C86 C91 C90 119.3(6) . . ?
C86 C91 N19 118.9(5) . . ?
C90 C91 N19 121.6(5) . . ?
N19 C92 N20 111.1(5) . . ?
O10 C92 N19 124.7(6) . . ?
O10 C92 N20 124.1(6) . . ?
C94 C93 C98 119.0(6) . . ?
C94 C93 N20 120.7(6) . . ?
N20 C93 C98 120.3(5) . . ?
C93 C94 H94 119.2 . . ?
C95 C94 C93 121.6(6) . . ?
C95 C94 H94 119.2 . . ?
C94 C95 H95 120.3 . . ?
C94 C95 C96 119.4(6) . . ?
C96 C95 H95 120.3 . . ?
C95 C96 H96 119.9 . . ?
C95 C96 C97 120.3(7) . . ?
C97 C96 H96 119.9 . . ?
C96 C97 H97 119.5 . . ?
C96 C97 C98 121.0(7) . . ?
C98 C97 H97 119.5 . . ?
C97 C98 C93 118.7(6) . . ?
C97 C98 N21 122.1(6) . . ?
N21 C98 C93 119.2(5) . . ?
N22 C99 N21 111.2(5) . . ?
O11 C99 N21 125.3(6) . . ?
O11 C99 N22 123.5(6) . . ?
C101 C100 C105 119.4(6) . . ?
C101 C100 N22 121.3(6) . . ?
C105 C100 N22 119.3(6) . . ?
C100 C101 H101 119.4 . . ?
C100 C101 C102 121.2(7) . . ?
C102 C101 H101 119.4 . . ?
C101 C102 H102 120.0 . . ?
C103 C102 C101 120.1(7) . . ?
C103 C102 H102 120.0 . . ?
C102 C103 H103 119.4 . . ?
C102 C103 C104 121.1(7) . . ?
C104 C103 H103 119.4 . . ?
C103 C104 H104 119.9 . . ?
C103 C104 C105 120.2(7) . . ?
C105 C104 H104 119.9 . . ?
C104 C105 C100 118.0(6) . . ?
N23 C105 C100 119.6(5) . . ?
N23 C105 C104 122.3(6) . . ?
N24 C106 N23 114.3(6) . . ?
O12 C106 N23 124.0(7) . . ?
O12 C106 N24 121.7(7) . . ?
H10A C107 H10B 109.5 . . ?
H10A C107 H10C 109.5 . . ?
H10B C107 H10C 109.5 . . ?
C108 C107 H10A 109.5 . . ?
C108 C107 H10B 109.5 . . ?
C108 C107 H10C 109.5 . . ?
C107 C108 H108 108.2 . . ?
C109 C108 C107 110.7(6) . . ?
C109 C108 H108 108.2 . . ?
N24 C108 C107 108.9(6) . . ?
N24 C108 H108 108.2 . . ?
N24 C108 C109 112.4(6) . . ?
C110 C109 C108 120.4(6) . . ?
C114 C109 C108 122.2(7) . . ?
C114 C109 C110 117.3(7) . . ?
C109 C110 H110 119.8 . . ?
C111 C110 C109 120.4(8) . . ?
C111 C110 H110 119.8 . . ?
C110 C111 H111 119.8 . . ?
C112 C111 C110 120.4(8) . . ?
C112 C111 H111 119.8 . . ?
C111 C112 H112 120.3 . . ?
C111 C112 C113 119.5(8) . . ?
C113 C112 H112 120.3 . . ?
C112 C113 H113 120.0 . . ?
C114 C113 C112 120.1(8) . . ?
C114 C113 H113 120.0 . . ?
C109 C114 H114 118.8 . . ?
C113 C114 C109 122.4(8) . . ?
C113 C114 H114 118.8 . . ?
C83 N17 H17 119.8 . . ?
C85 N17 C83 120.4(6) . . ?
C85 N17 H17 119.8 . . ?
C85 N18 C86 124.8(6) . . ?
C85 N18 H18A 117.6 . . ?
C86 N18 H18A 117.6 . . ?
C91 N19 H19A 118.3 . . ?
C92 N19 C91 123.5(5) . . ?
C92 N19 H19A 118.3 . . ?
C92 N20 C93 127.0(5) . . ?
C92 N20 H20A 116.5 . . ?
C93 N20 H20A 116.5 . . ?
C98 N21 H21A 116.0 . . ?
C99 N21 C98 128.0(5) . . ?
C99 N21 H21A 116.0 . . ?
C99 N22 C100 124.3(5) . . ?
C99 N22 H22 117.8 . . ?
C100 N22 H22 117.8 . . ?
C105 N23 H23 116.4 . . ?
C106 N23 C105 127.3(6) . . ?
C106 N23 H23 116.4 . . ?
C106 N24 C108 123.2(6) . . ?
C106 N24 H24 118.4 . . ?
C108 N24 H24 118.4 . . ?
C116 C115 H115 119.1 . . ?
C120 C115 H115 119.1 . . ?
C120 C115 C116 121.9(9) . . ?
C115 C116 H116 119.3 . . ?
C117 C116 C115 121.3(10) . . ?
C117 C116 H116 119.3 . . ?
C116 C117 H117 120.7 . . ?
C116 C117 C118 118.6(10) . . ?
C118 C117 H117 120.7 . . ?
C117 C118 H118 119.2 . . ?
C117 C118 C119 121.6(10) . . ?
C119 C118 H118 119.2 . . ?
C118 C119 H119 120.1 . . ?
C120 C119 C118 119.8(10) . . ?
C120 C119 H119 120.1 . . ?
C115 C120 C121 121.5(7) . . ?
C119 C120 C115 116.6(8) . . ?
C119 C120 C121 121.9(8) . . ?
C120 C121 H121 107.8 . . ?
C122 C121 C120 111.8(6) . . ?
C122 C121 H121 107.8 . . ?
N25 C121 C120 112.0(6) . . ?
N25 C121 H121 107.8 . . ?
N25 C121 C122 109.6(6) . . ?
C121 C122 H12B 109.5 . . ?
C121 C122 H12C 109.5 . . ?
C121 C122 H12D 109.5 . . ?
H12B C122 H12C 109.5 . . ?
H12B C122 H12D 109.5 . . ?
H12C C122 H12D 109.5 . . ?
N25 C123 N26 113.6(6) . . ?
O13 C123 N25 123.0(6) . . ?
O13 C123 N26 123.4(6) . . ?
C125 C124 C129 119.5(6) . . ?
C125 C124 N26 122.2(6) . . ?
C129 C124 N26 118.3(6) . . ?
C124 C125 H125 119.5 . . ?
C124 C125 C126 121.0(7) . . ?
C126 C125 H125 119.5 . . ?
C125 C126 H126 120.5 . . ?
C127 C126 C125 119.0(7) . . ?
C127 C126 H126 120.5 . . ?
C126 C127 H127 119.3 . . ?
C126 C127 C128 121.4(7) . . ?
C128 C127 H127 119.3 . . ?
C127 C128 H128 119.8 . . ?
C127 C128 C129 120.5(7) . . ?
C129 C128 H128 119.8 . . ?
C128 C129 C124 118.5(6) . . ?
C128 C129 N27 122.1(6) . . ?
N27 C129 C124 119.4(5) . . ?
N28 C130 N27 112.4(5) . . ?
O14 C130 N27 123.6(6) . . ?
O14 C130 N28 124.0(6) . . ?
C132 C131 C136 116.7(6) . . ?
C132 C131 N28 124.0(6) . . ?
N28 C131 C136 119.3(5) . . ?
C131 C132 H132 119.3 . . ?
C133 C132 C131 121.5(7) . . ?
C133 C132 H132 119.3 . . ?
C132 C133 H133 119.4 . . ?
C132 C133 C134 121.2(7) . . ?
C134 C133 H133 119.4 . . ?
C133 C134 H134 120.5 . . ?
C135 C134 C133 119.0(7) . . ?
C135 C134 H134 120.5 . . ?
C134 C135 H135 118.9 . . ?
C134 C135 C136 122.1(7) . . ?
C136 C135 H135 118.9 . . ?
C135 C136 C131 119.5(6) . . ?
C135 C136 N29 121.8(6) . . ?
N29 C136 C131 118.6(5) . . ?
N30 C137 N29 113.4(6) . . ?
O15 C137 N29 124.0(5) . . ?
O15 C137 N30 122.6(6) . . ?
C139 C138 C143 118.6(6) . . ?
C139 C138 N30 121.1(6) . . ?
N30 C138 C143 120.3(6) . . ?
C138 C139 H139 119.8 . . ?
C140 C139 C138 120.3(7) . . ?
C140 C139 H139 119.8 . . ?
C139 C140 H140 119.5 . . ?
C141 C140 C139 121.1(7) . . ?
C141 C140 H140 119.5 . . ?
C140 C141 H141 120.3 . . ?
C140 C141 C142 119.5(7) . . ?
C142 C141 H141 120.3 . . ?
C141 C142 H142 119.6 . . ?
C141 C142 C143 120.8(7) . . ?
C143 C142 H142 119.6 . . ?
C138 C143 C142 119.7(6) . . ?
N31 C143 C138 118.4(6) . . ?
N31 C143 C142 121.8(6) . . ?
N32 C144 N31 114.5(6) . . ?
O16 C144 N31 123.3(7) . . ?
O16 C144 N32 122.1(7) . . ?
H14B C145 H14C 109.5 . . ?
H14B C145 H14D 109.5 . . ?
H14C C145 H14D 109.5 . . ?
C146 C145 H14B 109.5 . . ?
C146 C145 H14C 109.5 . . ?
C146 C145 H14D 109.5 . . ?
C145 C146 H146 109.1 . . ?
C147 C146 C145 109.7(7) . . ?
C147 C146 H146 109.1 . . ?
N32 C146 C145 107.9(6) . . ?
N32 C146 H146 109.1 . . ?
N32 C146 C147 111.8(6) . . ?
C148 C147 C146 119.0(9) . . ?
C152 C147 C146 120.7(8) . . ?
C152 C147 C148 120.2(9) . . ?
C147 C148 H148 120.4 . . ?
C147 C148 C149 119.2(12) . . ?
C149 C148 H148 120.4 . . ?
C148 C149 H149 119.8 . . ?
C150 C149 C148 120.4(11) . . ?
C150 C149 H149 119.8 . . ?
C149 C150 H150 120.1 . . ?
C151 C150 C149 119.8(11) . . ?
C151 C150 H150 120.1 . . ?
C150 C151 H151 120.0 . . ?
C150 C151 C152 120.1(13) . . ?
C152 C151 H151 120.0 . . ?
C147 C152 C151 120.4(10) . . ?
C147 C152 H152 119.8 . . ?
C151 C152 H152 119.8 . . ?
C121 N25 H25A 119.0 . . ?
C123 N25 C121 122.0(6) . . ?
C123 N25 H25A 119.0 . . ?
C123 N26 C124 124.5(6) . . ?
C123 N26 H26A 117.7 . . ?
C124 N26 H26A 117.7 . . ?
C129 N27 H27A 117.0 . . ?
C130 N27 C129 125.9(5) . . ?
C130 N27 H27A 117.0 . . ?
C130 N28 C131 126.8(5) . . ?
C130 N28 H28A 116.6 . . ?
C131 N28 H28A 116.6 . . ?
C136 N29 H29 118.0 . . ?
C137 N29 C136 124.0(5) . . ?
C137 N29 H29 118.0 . . ?
C137 N30 C138 124.1(6) . . ?
C137 N30 H30 117.9 . . ?
C138 N30 H30 117.9 . . ?
C143 N31 H31 117.1 . . ?
C144 N31 C143 125.9(6) . . ?
C144 N31 H31 117.1 . . ?
C144 N32 C146 120.1(6) . . ?
C144 N32 H32A 120.0 . . ?
C146 N32 H32A 120.0 . . ?
H15A C153 H15B 109.5 . . ?
H15A C153 H15C 109.5 . . ?
H15B C153 H15C 109.5 . . ?
N33 C153 H15A 109.5 . . ?
N33 C153 H15B 109.5 . . ?
N33 C153 H15C 109.5 . . ?
H15D C154 H15E 109.5 . . ?
H15D C154 H15F 109.5 . . ?
H15E C154 H15F 109.5 . . ?
N33 C154 H15D 109.5 . . ?
N33 C154 H15E 109.5 . . ?
N33 C154 H15F 109.5 . . ?
H15G C155 H15H 109.5 . . ?
H15G C155 H15I 109.5 . . ?
H15H C155 H15I 109.5 . . ?
N33 C155 H15G 109.5 . . ?
N33 C155 H15H 109.5 . . ?
N33 C155 H15I 109.5 . . ?
H15J C156 H15K 109.5 . . ?
H15J C156 H15L 109.5 . . ?
H15K C156 H15L 109.5 . . ?
N33 C156 H15J 109.5 . . ?
N33 C156 H15K 109.5 . . ?
N33 C156 H15L 109.5 . . ?
C153 N33 C155 108.9(8) . . ?
C153 N33 C156 109.7(7) . . ?
C154 N33 C153 110.3(7) . . ?
C154 N33 C155 108.5(7) . . ?
C154 N33 C156 110.7(7) . . ?
C155 N33 C156 108.7(7) . . ?
H15M C157 H15N 109.5 . . ?
H15M C157 H15O 109.5 . . ?
H15N C157 H15O 109.5 . . ?
N34 C157 H15M 109.5 . . ?
N34 C157 H15N 109.5 . . ?
N34 C157 H15O 109.5 . . ?
H15P C158 H15Q 109.5 . . ?
H15P C158 H15R 109.5 . . ?
H15Q C158 H15R 109.5 . . ?
N34 C158 H15P 109.5 . . ?
N34 C158 H15Q 109.5 . . ?
N34 C158 H15R 109.5 . . ?
H15S C159 H15T 109.5 . . ?
H15S C159 H15U 109.5 . . ?
H15T C159 H15U 109.5 . . ?
N34 C159 H15S 109.5 . . ?
N34 C159 H15T 109.5 . . ?
N34 C159 H15U 109.5 . . ?
H16A C160 H16B 109.5 . . ?
H16A C160 H16C 109.5 . . ?
H16B C160 H16C 109.5 . . ?
N34 C160 H16A 109.5 . . ?
N34 C160 H16B 109.5 . . ?
N34 C160 H16C 109.5 . . ?
C158 N34 C157 108.4(9) . . ?
C158 N34 C159 114.0(8) . . ?
C158 N34 C160 110.3(7) . . ?
C159 N34 C157 105.4(7) . . ?
C159 N34 C160 110.0(6) . . ?
C160 N34 C157 108.6(7) . . ?
H16D C161 H16E 109.5 . . ?
H16D C161 H16F 109.5 . . ?
H16E C161 H16F 109.5 . . ?
N35 C161 H16D 109.5 . . ?
N35 C161 H16E 109.5 . . ?
N35 C161 H16F 109.5 . . ?
H16G C162 H16H 109.5 . . ?
H16G C162 H16I 109.5 . . ?
H16H C162 H16I 109.5 . . ?
N35 C162 H16G 109.5 . . ?
N35 C162 H16H 109.5 . . ?
N35 C162 H16I 109.5 . . ?
H16J C163 H16K 109.5 . . ?
H16J C163 H16L 109.5 . . ?
H16K C163 H16L 109.5 . . ?
N35 C163 H16J 109.5 . . ?
N35 C163 H16K 109.5 . . ?
N35 C163 H16L 109.5 . . ?
H16M C164 H16N 109.5 . . ?
H16M C164 H16O 109.5 . . ?
H16N C164 H16O 109.5 . . ?
N35 C164 H16M 109.5 . . ?
N35 C164 H16N 109.5 . . ?
N35 C164 H16O 109.5 . . ?
C161 N35 C162 110.4(8) . . ?
C161 N35 C163 109.0(6) . . ?
C161 N35 C164 109.2(9) . . ?
C162 N35 C164 108.0(6) . . ?
C163 N35 C162 111.1(7) . . ?
C163 N35 C164 109.1(6) . . ?
C165 N36 C166 113.4(17) . . ?
C165 N36 C167 108.4(11) . . ?
C165 N36 C168 114.8(14) . . ?
C167 N36 C166 104.8(13) . . ?
C168 N36 C166 100.7(12) . . ?
C168 N36 C167 114.1(15) . . ?
H16P C169 H16Q 109.5 . . ?
H16P C169 H16R 109.5 . . ?
H16Q C169 H16R 109.5 . . ?
N37 C169 H16P 109.5 . . ?
N37 C169 H16Q 109.5 . . ?
N37 C169 H16R 109.5 . . ?
H17A C170 H17B 109.5 . . ?
H17A C170 H17C 109.5 . . ?
H17B C170 H17C 109.5 . . ?
N37 C170 H17A 109.5 . . ?
N37 C170 H17B 109.5 . . ?
N37 C170 H17C 109.5 . . ?
H17D C171 H17E 109.5 . . ?
H17D C171 H17F 109.5 . . ?
H17E C171 H17F 109.5 . . ?
N37 C171 H17D 109.5 . . ?
N37 C171 H17E 109.5 . . ?
N37 C171 H17F 109.5 . . ?
H17G C172 H17H 109.5 . . ?
H17G C172 H17I 109.5 . . ?
H17H C172 H17I 109.5 . . ?
N37 C172 H17G 109.5 . . ?
N37 C172 H17H 109.5 . . ?
N37 C172 H17I 109.5 . . ?
C170 N37 C169 108.0(7) . . ?
C170 N37 C172 109.2(8) . . ?
C171 N37 C169 109.4(6) . . ?
C171 N37 C170 111.6(10) . . ?
C171 N37 C172 107.1(7) . . ?
C172 N37 C169 111.7(6) . . ?
H17J C173 H17K 109.5 . . ?
H17J C173 H17L 109.5 . . ?
H17K C173 H17L 109.5 . . ?
N38 C173 H17J 109.5 . . ?
N38 C173 H17K 109.5 . . ?
N38 C173 H17L 109.5 . . ?
H17M C174 H17N 109.5 . . ?
H17M C174 H17O 109.5 . . ?
H17N C174 H17O 109.5 . . ?
N38 C174 H17M 109.5 . . ?
N38 C174 H17N 109.5 . . ?
N38 C174 H17O 109.5 . . ?
H17P C175 H17Q 109.5 . . ?
H17P C175 H17R 109.5 . . ?
H17Q C175 H17R 109.5 . . ?
N38 C175 H17P 109.5 . . ?
N38 C175 H17Q 109.5 . . ?
N38 C175 H17R 109.5 . . ?
H17S C176 H17T 109.5 . . ?
H17S C176 H17U 109.5 . . ?
H17T C176 H17U 109.5 . . ?
N38 C176 H17S 109.5 . . ?
N38 C176 H17T 109.5 . . ?
N38 C176 H17U 109.5 . . ?
C173 N38 C174 110.4(8) . . ?
C173 N38 C175 107.7(7) . . ?
C173 N38 C176 110.4(7) . . ?
C174 N38 C175 109.2(7) . . ?
C176 N38 C174 108.2(7) . . ?
C176 N38 C175 111.0(7) . . ?
H17V C177 H17W 109.5 . . ?
H17V C177 H17X 109.5 . . ?
H17W C177 H17X 109.5 . . ?
C178 C177 H17V 109.5 . . ?
C178 C177 H17W 109.5 . . ?
C178 C177 H17X 109.5 . . ?
C177 C178 C179 117.3(12) . . ?
O25 C178 C177 121.5(11) . . ?
O25 C178 C179 121.2(11) . . ?
C178 C179 H17Y 109.5 . . ?
C178 C179 H 109.5 . . ?
C178 C179 HA 109.5 . . ?
H17Y C179 H 109.5 . . ?
H17Y C179 HA 109.5 . . ?
H C179 HA 109.5 . . ?
H18B C180 H18C 109.5 . . ?
H18B C180 H18D 109.5 . . ?
H18C C180 H18D 109.5 . . ?
C181 C180 H18B 109.5 . . ?
C181 C180 H18C 109.5 . . ?
C181 C180 H18D 109.5 . . ?
C182 C181 C180 118.4(11) . . ?
O26 C181 C180 121.2(11) . . ?
O26 C181 C182 120.4(11) . . ?
C181 C182 H18E 109.5 . . ?
C181 C182 H18F 109.5 . . ?
C181 C182 H18G 109.5 . . ?
H18E C182 H18F 109.5 . . ?
H18E C182 H18G 109.5 . . ?
H18F C182 H18G 109.5 . . ?
H18H C183 H18I 109.5 . . ?
H18H C183 H18J 109.5 . . ?
H18I C183 H18J 109.5 . . ?
C184 C183 H18H 109.5 . . ?
C184 C183 H18I 109.5 . . ?
C184 C183 H18J 109.5 . . ?
C183 C184 O27 114.8(9) . . ?
C185 C184 C183 124.0(15) . . ?
C185 C184 O27 121.2(14) . . ?
C184 C185 H18K 109.5 . . ?
C184 C185 H18L 109.5 . . ?
C184 C185 H18M 109.5 . . ?
H18K C185 H18L 109.5 . . ?
H18K C185 H18M 109.5 . . ?
H18L C185 H18M 109.5 . . ?
H18N C186 H18O 109.5 . . ?
H18N C186 H18P 109.5 . . ?
H18O C186 H18P 109.5 . . ?
C187 C186 H18N 109.5 . . ?
C187 C186 H18O 109.5 . . ?
C187 C186 H18P 109.5 . . ?
C186 C187 C188 115.0(8) . . ?
O28 C187 C186 120.9(10) . . ?
O28 C187 C188 124.1(9) . . ?
C187 C188 H18Q 109.5 . . ?
C187 C188 H18R 109.5 . . ?
C187 C188 H18S 109.5 . . ?
H18Q C188 H18R 109.5 . . ?
H18Q C188 H18S 109.5 . . ?
H18R C188 H18S 109.5 . . ?
C189 C190 C191 105(2) . . ?
C189 C190 O29 121.7(19) . . ?
O29 C190 C191 133(2) . . ?
C194 C193 C192 113(2) . . ?
O30 C193 C192 111.1(19) . . ?
O30 C193 C194 135.3(17) . . ?
C193 C194 H19B 109.5 . . ?
C193 C194 H19C 109.5 . . ?
C193 C194 H19D 109.5 . . ?
H19B C194 H19C 109.5 . . ?
H19B C194 H19D 109.5 . . ?
H19C C194 H19D 109.5 . . ?
O17 P1 O19 108.3(3) . . ?
O17 P1 O20 108.2(2) . . ?
O18 P1 O17 111.7(3) . . ?
O18 P1 O19 109.5(2) . . ?
O18 P1 O20 109.5(3) . . ?
O20 P1 O19 109.6(3) . . ?
O21 P2 O22 111.4(2) . . ?
O21 P2 O23 109.3(2) . . ?
O21 P2 O24 110.0(2) . . ?
O22 P2 O24 107.1(2) . . ?
O23 P2 O22 109.0(2) . . ?
O23 P2 O24 109.9(2) . . ?
N39 C196 C195 139.0(16) . . ?
N40 C198 C197 139.2(17) . . ?

loop_
_geom_bond_atom_site_label_1
_geom_bond_atom_site_label_2
_geom_bond_distance
_geom_bond_site_symmetry_2
_geom_bond_publ_flag
C1 H1 0.9500 . ?
C1 C2 1.378(14) . ?
C1 C6 1.384(12) . ?
C2 H2 0.9500 . ?
C2 C3 1.344(13) . ?
C3 H3 0.9500 . ?
C3 C4 1.343(16) . ?
C4 H4 0.9500 . ?
C4 C5 1.367(15) . ?
C5 H5 0.9500 . ?
C5 C6 1.372(10) . ?
C6 C7 1.529(11) . ?
C7 H7 1.0000 . ?
C7 C8 1.510(10) . ?
C7 N1 1.464(8) . ?
C8 H8A 0.9800 . ?
C8 H8B 0.9800 . ?
C8 H8C 0.9800 . ?
C9 N1 1.340(9) . ?
C9 N2 1.370(8) . ?
C9 O1 1.234(7) . ?
C10 C11 1.393(9) . ?
C10 C15 1.408(9) . ?
C10 N2 1.417(9) . ?
C11 H11 0.9500 . ?
C11 C12 1.393(11) . ?
C12 H12 0.9500 . ?
C12 C13 1.382(10) . ?
C13 H13 0.9500 . ?
C13 C14 1.387(9) . ?
C14 H14 0.9500 . ?
C14 C15 1.383(9) . ?
C15 N3 1.420(7) . ?
C16 N3 1.374(8) . ?
C16 N4 1.371(8) . ?
C16 O2 1.220(8) . ?
C17 C18 1.381(10) . ?
C17 C22 1.416(9) . ?
C17 N4 1.418(8) . ?
C18 H18 0.9500 . ?
C18 C19 1.401(10) . ?
C19 H19 0.9500 . ?
C19 C20 1.377(11) . ?
C20 H20 0.9500 . ?
C20 C21 1.381(11) . ?
C21 H21 0.9500 . ?
C21 C22 1.391(9) . ?
C22 N5 1.416(9) . ?
C23 N5 1.372(8) . ?
C23 N6 1.355(8) . ?
C23 O3 1.239(7) . ?
C24 C25 1.405(9) . ?
C24 C29 1.389(10) . ?
C24 N6 1.435(8) . ?
C25 H25 0.9500 . ?
C25 C26 1.399(11) . ?
C26 H26 0.9500 . ?
C26 C27 1.378(13) . ?
C27 H27 0.9500 . ?
C27 C28 1.385(10) . ?
C28 H28 0.9500 . ?
C28 C29 1.398(9) . ?
C29 N7 1.417(8) . ?
C30 N7 1.360(8) . ?
C30 N8 1.354(8) . ?
C30 O4 1.231(7) . ?
C31 H31A 0.9800 . ?
C31 H31B 0.9800 . ?
C31 H31C 0.9800 . ?
C31 C32 1.525(11) . ?
C32 H32 1.0000 . ?
C32 C33 1.496(12) . ?
C32 N8 1.464(9) . ?
C33 C34 1.372(13) . ?
C33 C38 1.372(11) . ?
C34 H34 0.9500 . ?
C34 C35 1.350(14) . ?
C35 H35 0.9500 . ?
C35 C36 1.394(16) . ?
C36 H36 0.9500 . ?
C36 C37 1.397(18) . ?
C37 H37 0.9500 . ?
C37 C38 1.387(15) . ?
C38 H38 0.9500 . ?
N1 H1A 0.8800 . ?
N2 H2A 0.8800 . ?
N3 H3A 0.8800 . ?
N4 H4A 0.8800 . ?
N5 H5A 0.8800 . ?
N6 H6 0.8800 . ?
N7 H7A 0.8800 . ?
N8 H8 0.8800 . ?
C39 H39 0.9500 . ?
C39 C40 1.362(12) . ?
C39 C44 1.379(11) . ?
C40 H40 0.9500 . ?
C40 C41 1.387(13) . ?
C41 H41 0.9500 . ?
C41 C42 1.375(13) . ?
C42 H42 0.9500 . ?
C42 C43 1.382(12) . ?
C43 H43 0.9500 . ?
C43 C44 1.402(10) . ?
C44 C45 1.504(11) . ?
C45 H45 1.0000 . ?
C45 C46 1.500(12) . ?
C45 N9 1.465(8) . ?
C46 H46A 0.9800 . ?
C46 H46B 0.9800 . ?
C46 H46C 0.9800 . ?
C47 N9 1.330(9) . ?
C47 N10 1.360(8) . ?
C47 O5 1.232(9) . ?
C48 C49 1.396(11) . ?
C48 C53 1.386(9) . ?
C48 N10 1.398(8) . ?
C49 H49 0.9500 . ?
C49 C50 1.374(11) . ?
C50 H50 0.9500 . ?
C50 C51 1.357(11) . ?
C51 H51 0.9500 . ?
C51 C52 1.377(11) . ?
C52 H52 0.9500 . ?
C52 C53 1.402(9) . ?
C53 N11 1.425(9) . ?
C54 N11 1.374(9) . ?
C54 N12 1.383(10) . ?
C54 O6 1.219(8) . ?
C55 C56 1.382(10) . ?
C55 C60 1.431(11) . ?
C55 N12 1.420(10) . ?
C56 H56 0.9500 . ?
C56 C57 1.402(12) . ?
C57 H57 0.9500 . ?
C57 C58 1.355(12) . ?
C58 H58 0.9500 . ?
C58 C59 1.408(11) . ?
C59 H59 0.9500 . ?
C59 C60 1.399(11) . ?
C60 N13 1.410(9) . ?
C61 N13 1.403(9) . ?
C61 N14 1.353(9) . ?
C61 O7 1.228(8) . ?
C62 C63 1.385(10) . ?
C62 C67 1.390(10) . ?
C62 N14 1.422(9) . ?
C63 H63 0.9500 . ?
C63 C64 1.365(11) . ?
C64 H64 0.9500 . ?
C64 C65 1.404(11) . ?
C65 H65 0.9500 . ?
C65 C66 1.378(12) . ?
C66 H66 0.9500 . ?
C66 C67 1.389(10) . ?
C67 N15 1.422(9) . ?
C68 N15 1.383(9) . ?
C68 N16 1.343(9) . ?
C68 O8 1.227(8) . ?
C69 H69A 0.9800 . ?
C69 H69B 0.9800 . ?
C69 H69C 0.9800 . ?
C69 C70 1.519(11) . ?
C70 H70 1.0000 . ?
C70 C71 1.499(10) . ?
C70 N16 1.459(9) . ?
C71 C72 1.396(10) . ?
C71 C76 1.381(11) . ?
C72 H72 0.9500 . ?
C72 C73 1.381(13) . ?
C73 H73 0.9500 . ?
C73 C74 1.405(16) . ?
C74 H74 0.9500 . ?
C74 C75 1.331(15) . ?
C75 H75 0.9500 . ?
C75 C76 1.397(13) . ?
C76 H76 0.9500 . ?
N9 H9 0.8800 . ?
N10 H10 0.8800 . ?
N11 H11A 0.8800 . ?
N12 H12A 0.8800 . ?
N13 H13A 0.8800 . ?
N14 H14A 0.8800 . ?
N15 H15 0.8800 . ?
N16 H16 0.8800 . ?
C77 H77 0.9500 . ?
C77 C78 1.405(12) . ?
C77 C82 1.382(11) . ?
C78 H78 0.9500 . ?
C78 C79 1.396(15) . ?
C79 H79 0.9500 . ?
C79 C80 1.356(15) . ?
C80 H80 0.9500 . ?
C80 C81 1.410(12) . ?
C81 H81 0.9500 . ?
C81 C82 1.375(11) . ?
C82 C83 1.520(10) . ?
C83 H83 1.0000 . ?
C83 C84 1.540(10) . ?
C83 N17 1.449(8) . ?
C84 H84A 0.9800 . ?
C84 H84B 0.9800 . ?
C84 H84C 0.9800 . ?
C85 N17 1.338(8) . ?
C85 N18 1.391(8) . ?
C85 O9 1.234(9) . ?
C86 C87 1.381(10) . ?
C86 C91 1.395(8) . ?
C86 N18 1.408(8) . ?
C87 H87 0.9500 . ?
C87 C88 1.374(10) . ?
C88 H88 0.9500 . ?
C88 C89 1.384(10) . ?
C89 H89 0.9500 . ?
C89 C90 1.368(10) . ?
C90 H90 0.9500 . ?
C90 C91 1.401(9) . ?
C91 N19 1.425(8) . ?
C92 N19 1.379(8) . ?
C92 N20 1.380(8) . ?
C92 O10 1.211(7) . ?
C93 C94 1.397(9) . ?
C93 C98 1.415(9) . ?
C93 N20 1.408(8) . ?
C94 H94 0.9500 . ?
C94 C95 1.381(10) . ?
C95 H95 0.9500 . ?
C95 C96 1.381(11) . ?
C96 H96 0.9500 . ?
C96 C97 1.393(10) . ?
C97 H97 0.9500 . ?
C97 C98 1.395(9) . ?
C98 N21 1.400(8) . ?
C99 N21 1.381(8) . ?
C99 N22 1.366(8) . ?
C99 O11 1.217(7) . ?
C100 C101 1.376(9) . ?
C100 C105 1.409(9) . ?
C100 N22 1.421(8) . ?
C101 H101 0.9500 . ?
C101 C102 1.388(9) . ?
C102 H102 0.9500 . ?
C102 C103 1.328(10) . ?
C103 H103 0.9500 . ?
C103 C104 1.393(10) . ?
C104 H104 0.9500 . ?
C104 C105 1.403(9) . ?
C105 N23 1.380(8) . ?
C106 N23 1.359(9) . ?
C106 N24 1.354(9) . ?
C106 O12 1.236(9) . ?
C107 H10A 0.9800 . ?
C107 H10B 0.9800 . ?
C107 H10C 0.9800 . ?
C107 C108 1.516(11) . ?
C108 H108 1.0000 . ?
C108 C109 1.508(10) . ?
C108 N24 1.463(9) . ?
C109 C110 1.396(11) . ?
C109 C114 1.393(10) . ?
C110 H110 0.9500 . ?
C110 C111 1.393(11) . ?
C111 H111 0.9500 . ?
C111 C112 1.368(12) . ?
C112 H112 0.9500 . ?
C112 C113 1.390(13) . ?
C113 H113 0.9500 . ?
C113 C114 1.349(11) . ?
C114 H114 0.9500 . ?
N17 H17 0.8800 . ?
N18 H18A 0.8800 . ?
N19 H19A 0.8800 . ?
N20 H20A 0.8800 . ?
N21 H21A 0.8800 . ?
N22 H22 0.8800 . ?
N23 H23 0.8800 . ?
N24 H24 0.8800 . ?
C115 H115 0.9500 . ?
C115 C116 1.393(13) . ?
C115 C120 1.377(11) . ?
C116 H116 0.9500 . ?
C116 C117 1.305(14) . ?
C117 H117 0.9500 . ?
C117 C118 1.360(15) . ?
C118 H118 0.9500 . ?
C118 C119 1.406(15) . ?
C119 H119 0.9500 . ?
C119 C120 1.365(13) . ?
C120 C121 1.521(11) . ?
C121 H121 1.0000 . ?
C121 C122 1.505(11) . ?
C121 N25 1.464(9) . ?
C122 H12B 0.9800 . ?
C122 H12C 0.9800 . ?
C122 H12D 0.9800 . ?
C123 N25 1.366(8) . ?
C123 N26 1.380(9) . ?
C123 O13 1.221(8) . ?
C124 C125 1.370(10) . ?
C124 C129 1.414(9) . ?
C124 N26 1.417(8) . ?
C125 H125 0.9500 . ?
C125 C126 1.412(10) . ?
C126 H126 0.9500 . ?
C126 C127 1.358(11) . ?
C127 H127 0.9500 . ?
C127 C128 1.375(10) . ?
C128 H128 0.9500 . ?
C128 C129 1.402(9) . ?
C129 N27 1.409(8) . ?
C130 N27 1.373(8) . ?
C130 N28 1.361(8) . ?
C130 O14 1.231(7) . ?
C131 C132 1.397(9) . ?
C131 C136 1.436(9) . ?
C131 N28 1.401(8) . ?
C132 H132 0.9500 . ?
C132 C133 1.362(11) . ?
C133 H133 0.9500 . ?
C133 C134 1.371(12) . ?
C134 H134 0.9500 . ?
C134 C135 1.364(10) . ?
C135 H135 0.9500 . ?
C135 C136 1.367(9) . ?
C136 N29 1.424(8) . ?
C137 N29 1.372(8) . ?
C137 N30 1.366(8) . ?
C137 O15 1.227(8) . ?
C138 C139 1.401(10) . ?
C138 C143 1.406(9) . ?
C138 N30 1.405(8) . ?
C139 H139 0.9500 . ?
C139 C140 1.395(11) . ?
C140 H140 0.9500 . ?
C140 C141 1.377(12) . ?
C141 H141 0.9500 . ?
C141 C142 1.378(11) . ?
C142 H142 0.9500 . ?
C142 C143 1.411(10) . ?
C143 N31 1.402(9) . ?
C144 N31 1.362(9) . ?
C144 N32 1.330(9) . ?
C144 O16 1.240(8) . ?
C145 H14B 0.9800 . ?
C145 H14C 0.9800 . ?
C145 H14D 0.9800 . ?
C145 C146 1.556(12) . ?
C146 H146 1.0000 . ?
C146 C147 1.502(11) . ?
C146 N32 1.455(9) . ?
C147 C148 1.373(12) . ?
C147 C152 1.370(14) . ?
C148 H148 0.9500 . ?
C148 C149 1.404(15) . ?
C149 H149 0.9500 . ?
C149 C150 1.38(2) . ?
C150 H150 0.9500 . ?
C150 C151 1.355(19) . ?
C151 H151 0.9500 . ?
C151 C152 1.401(15) . ?
C152 H152 0.9500 . ?
N25 H25A 0.8800 . ?
N26 H26A 0.8800 . ?
N27 H27A 0.8800 . ?
N28 H28A 0.8800 . ?
N29 H29 0.8800 . ?
N30 H30 0.8800 . ?
N31 H31 0.8800 . ?
N32 H32A 0.8800 . ?
C153 H15A 0.9800 . ?
C153 H15B 0.9800 . ?
C153 H15C 0.9800 . ?
C153 N33 1.486(10) . ?
C154 H15D 0.9800 . ?
C154 H15E 0.9800 . ?
C154 H15F 0.9800 . ?
C154 N33 1.479(10) . ?
C155 H15G 0.9800 . ?
C155 H15H 0.9800 . ?
C155 H15I 0.9800 . ?
C155 N33 1.487(12) . ?
C156 H15J 0.9800 . ?
C156 H15K 0.9800 . ?
C156 H15L 0.9800 . ?
C156 N33 1.491(10) . ?
C157 H15M 0.9800 . ?
C157 H15N 0.9800 . ?
C157 H15O 0.9800 . ?
C157 N34 1.502(13) . ?
C158 H15P 0.9800 . ?
C158 H15Q 0.9800 . ?
C158 H15R 0.9800 . ?
C158 N34 1.481(11) . ?
C159 H15S 0.9800 . ?
C159 H15T 0.9800 . ?
C159 H15U 0.9800 . ?
C159 N34 1.482(12) . ?
C160 H16A 0.9800 . ?
C160 H16B 0.9800 . ?
C160 H16C 0.9800 . ?
C160 N34 1.501(9) . ?
C161 H16D 0.9800 . ?
C161 H16E 0.9800 . ?
C161 H16F 0.9800 . ?
C161 N35 1.463(12) . ?
C162 H16G 0.9800 . ?
C162 H16H 0.9800 . ?
C162 H16I 0.9800 . ?
C162 N35 1.482(10) . ?
C163 H16J 0.9800 . ?
C163 H16K 0.9800 . ?
C163 H16L 0.9800 . ?
C163 N35 1.478(9) . ?
C164 H16M 0.9800 . ?
C164 H16N 0.9800 . ?
C164 H16O 0.9800 . ?
C164 N35 1.485(11) . ?
C165 N36 1.451(14) . ?
C166 N36 1.64(2) . ?
C167 N36 1.522(16) . ?
C168 N36 1.499(18) . ?
C169 H16P 0.9800 . ?
C169 H16Q 0.9800 . ?
C169 H16R 0.9800 . ?
C169 N37 1.517(10) . ?
C170 H17A 0.9800 . ?
C170 H17B 0.9800 . ?
C170 H17C 0.9800 . ?
C170 N37 1.448(12) . ?
C171 H17D 0.9800 . ?
C171 H17E 0.9800 . ?
C171 H17F 0.9800 . ?
C171 N37 1.442(11) . ?
C172 H17G 0.9800 . ?
C172 H17H 0.9800 . ?
C172 H17I 0.9800 . ?
C172 N37 1.474(10) . ?
C173 H17J 0.9800 . ?
C173 H17K 0.9800 . ?
C173 H17L 0.9800 . ?
C173 N38 1.480(10) . ?
C174 H17M 0.9800 . ?
C174 H17N 0.9800 . ?
C174 H17O 0.9800 . ?
C174 N38 1.497(12) . ?
C175 H17P 0.9800 . ?
C175 H17Q 0.9800 . ?
C175 H17R 0.9800 . ?
C175 N38 1.513(11) . ?
C176 H17S 0.9800 . ?
C176 H17T 0.9800 . ?
C176 H17U 0.9800 . ?
C176 N38 1.489(11) . ?
C177 H17V 0.9800 . ?
C177 H17W 0.9800 . ?
C177 H17X 0.9800 . ?
C177 C178 1.460(16) . ?
C178 C179 1.511(16) . ?
C178 O25 1.219(15) . ?
C179 H17Y 0.9800 . ?
C179 H 0.9800 . ?
C179 HA 0.9800 . ?
C180 H18B 0.9800 . ?
C180 H18C 0.9800 . ?
C180 H18D 0.9800 . ?
C180 C181 1.503(16) . ?
C181 C182 1.500(14) . ?
C181 O26 1.186(14) . ?
C182 H18E 0.9800 . ?
C182 H18F 0.9800 . ?
C182 H18G 0.9800 . ?
C183 H18H 0.9800 . ?
C183 H18I 0.9800 . ?
C183 H18J 0.9800 . ?
C183 C184 1.491(18) . ?
C184 C185 1.216(12) . ?
C184 O27 1.519(17) . ?
C185 H18K 0.9800 . ?
C185 H18L 0.9800 . ?
C185 H18M 0.9800 . ?
C186 H18N 0.9800 . ?
C186 H18O 0.9800 . ?
C186 H18P 0.9800 . ?
C186 C187 1.479(14) . ?
C187 C188 1.493(15) . ?
C187 O28 1.226(11) . ?
C188 H18Q 0.9800 . ?
C188 H18R 0.9800 . ?
C188 H18S 0.9800 . ?
C189 C190 1.353(19) . ?
C190 C191 1.45(2) . ?
C190 O29 1.45(2) . ?
C192 C193 1.557(18) . ?
C193 C194 1.533(15) . ?
C193 O30 1.315(18) . ?
C194 H19B 0.9800 . ?
C194 H19C 0.9800 . ?
C194 H19D 0.9800 . ?
O17 P1 1.529(5) . ?
O18 P1 1.528(5) . ?
O19 P1 1.546(5) . ?
O20 P1 1.535(4) . ?
O21 P2 1.518(5) . ?
O22 P2 1.538(4) . ?
O23 P2 1.534(5) . ?
O24 P2 1.552(4) . ?
C196 C195 1.76(2) . ?
C196 N39 1.22(2) . ?
C198 N40 1.41(2) . ?
C198 C197 1.57(3) . ?

loop_
_geom_torsion_atom_site_label_1
_geom_torsion_atom_site_label_2
_geom_torsion_atom_site_label_3
_geom_torsion_atom_site_label_4
_geom_torsion
_geom_torsion_site_symmetry_1
_geom_torsion_site_symmetry_2
_geom_torsion_site_symmetry_3
_geom_torsion_site_symmetry_4
_geom_torsion_publ_flag
C1 C2 C3 C4 -2.4(17) . . . . ?
C1 C6 C7 C8 59.7(9) . . . . ?
C1 C6 C7 N1 -64.2(9) . . . . ?
C2 C1 C6 C5 -2.4(15) . . . . ?
C2 C1 C6 C7 -179.8(9) . . . . ?
C2 C3 C4 C5 1.4(19) . . . . ?
C3 C4 C5 C6 -0.9(19) . . . . ?
C4 C5 C6 C1 1.3(14) . . . . ?
C4 C5 C6 C7 178.6(9) . . . . ?
C5 C6 C7 C8 -117.4(8) . . . . ?
C5 C6 C7 N1 118.7(8) . . . . ?
C6 C1 C2 C3 3.1(18) . . . . ?
C6 C7 N1 C9 -95.2(8) . . . . ?
C8 C7 N1 C9 139.4(7) . . . . ?
C10 C11 C12 C13 -0.8(11) . . . . ?
C10 C15 N3 C16 148.5(6) . . . . ?
C11 C10 C15 C14 5.2(9) . . . . ?
C11 C10 C15 N3 -174.9(6) . . . . ?
C11 C10 N2 C9 30.7(10) . . . . ?
C11 C12 C13 C14 1.0(12) . . . . ?
C12 C13 C14 C15 1.9(11) . . . . ?
C13 C14 C15 C10 -5.1(10) . . . . ?
C13 C14 C15 N3 175.0(6) . . . . ?
C14 C15 N3 C16 -31.6(9) . . . . ?
C15 C10 C11 C12 -2.3(10) . . . . ?
C15 C10 N2 C9 -149.9(6) . . . . ?
C17 C18 C19 C20 -1.3(11) . . . . ?
C17 C22 N5 C23 -141.3(6) . . . . ?
C18 C17 C22 C21 -1.1(9) . . . . ?
C18 C17 C22 N5 178.5(6) . . . . ?
C18 C17 N4 C16 16.8(9) . . . . ?
C18 C19 C20 C21 0.8(12) . . . . ?
C19 C20 C21 C22 -0.5(12) . . . . ?
C20 C21 C22 C17 0.7(11) . . . . ?
C20 C21 C22 N5 -179.0(7) . . . . ?
C21 C22 N5 C23 38.3(9) . . . . ?
C22 C17 C18 C19 1.4(9) . . . . ?
C22 C17 N4 C16 -161.8(6) . . . . ?
C24 C25 C26 C27 3.0(13) . . . . ?
C24 C29 N7 C30 -147.0(7) . . . . ?
C25 C24 C29 C28 0.0(10) . . . . ?
C25 C24 C29 N7 -177.5(6) . . . . ?
C25 C24 N6 C23 -49.7(9) . . . . ?
C25 C26 C27 C28 -0.5(14) . . . . ?
C26 C27 C28 C29 -2.2(13) . . . . ?
C27 C28 C29 C24 2.5(11) . . . . ?
C27 C28 C29 N7 179.9(7) . . . . ?
C28 C29 N7 C30 35.6(10) . . . . ?
C29 C24 C25 C26 -2.7(11) . . . . ?
C29 C24 N6 C23 130.9(7) . . . . ?
C31 C32 C33 C34 70.5(10) . . . . ?
C31 C32 C33 C38 -104.3(9) . . . . ?
C31 C32 N8 C30 159.4(8) . . . . ?
C32 C33 C34 C35 -175.5(8) . . . . ?
C32 C33 C38 C37 174.7(8) . . . . ?
C33 C32 N8 C30 -76.9(9) . . . . ?
C33 C34 C35 C36 -0.9(15) . . . . ?
C34 C33 C38 C37 -0.3(13) . . . . ?
C34 C35 C36 C37 3.1(16) . . . . ?
C35 C36 C37 C38 -3.9(16) . . . . ?
C36 C37 C38 C33 2.5(15) . . . . ?
C38 C33 C34 C35 -0.6(13) . . . . ?
N1 C9 N2 C10 -172.5(6) . . . . ?
N2 C9 N1 C7 175.7(6) . . . . ?
N2 C10 C11 C12 177.1(6) . . . . ?
N2 C10 C15 C14 -174.2(6) . . . . ?
N2 C10 C15 N3 5.7(9) . . . . ?
N3 C16 N4 C17 154.0(5) . . . . ?
N4 C16 N3 C15 -176.4(5) . . . . ?
N4 C17 C18 C19 -177.1(6) . . . . ?
N4 C17 C22 C21 177.5(6) . . . . ?
N4 C17 C22 N5 -2.8(8) . . . . ?
N5 C23 N6 C24 -176.5(5) . . . . ?
N6 C23 N5 C22 -179.9(6) . . . . ?
N6 C24 C25 C26 177.9(7) . . . . ?
N6 C24 C29 C28 179.4(6) . . . . ?
N6 C24 C29 N7 1.9(9) . . . . ?
N7 C30 N8 C32 178.4(7) . . . . ?
N8 C30 N7 C29 170.4(7) . . . . ?
N8 C32 C33 C34 -51.1(10) . . . . ?
N8 C32 C33 C38 134.1(7) . . . . ?
O1 C9 N1 C7 -7.9(11) . . . . ?
O1 C9 N2 C10 11.1(11) . . . . ?
O2 C16 N3 C15 3.6(10) . . . . ?
O2 C16 N4 C17 -26.0(10) . . . . ?
O3 C23 N5 C22 2.8(9) . . . . ?
O3 C23 N6 C24 0.8(9) . . . . ?
O4 C30 N7 C29 -10.4(11) . . . . ?
O4 C30 N8 C32 -0.7(11) . . . . ?
C39 C40 C41 C42 -1.5(13) . . . . ?
C39 C44 C45 C46 -108.1(8) . . . . ?
C39 C44 C45 N9 128.6(7) . . . . ?
C40 C39 C44 C43 -0.7(11) . . . . ?
C40 C39 C44 C45 176.8(7) . . . . ?
C40 C41 C42 C43 1.1(12) . . . . ?
C41 C42 C43 C44 -0.5(11) . . . . ?
C42 C43 C44 C39 0.3(10) . . . . ?
C42 C43 C44 C45 -177.2(7) . . . . ?
C43 C44 C45 C46 69.3(8) . . . . ?
C43 C44 C45 N9 -54.0(9) . . . . ?
C44 C39 C40 C41 1.3(13) . . . . ?
C44 C45 N9 C47 -89.9(9) . . . . ?
C46 C45 N9 C47 145.4(7) . . . . ?
C48 C49 C50 C51 -1.9(13) . . . . ?
C48 C53 N11 C54 142.9(7) . . . . ?
C49 C48 C53 C52 0.2(10) . . . . ?
C49 C48 C53 N11 177.5(6) . . . . ?
C49 C48 N10 C47 33.5(11) . . . . ?
C49 C50 C51 C52 1.0(12) . . . . ?
C50 C51 C52 C53 0.4(11) . . . . ?
C51 C52 C53 C48 -1.0(10) . . . . ?
C51 C52 C53 N11 -178.4(6) . . . . ?
C52 C53 N11 C54 -39.8(9) . . . . ?
C53 C48 C49 C50 1.3(11) . . . . ?
C53 C48 N10 C47 -149.3(7) . . . . ?
C55 C56 C57 C58 3.3(15) . . . . ?
C55 C60 N13 C61 -159.2(6) . . . . ?
C56 C55 C60 C59 -2.9(11) . . . . ?
C56 C55 C60 N13 -179.7(7) . . . . ?
C56 C55 N12 C54 11.5(11) . . . . ?
C56 C57 C58 C59 -4.5(15) . . . . ?
C57 C58 C59 C60 2.0(13) . . . . ?
C58 C59 C60 C55 1.7(11) . . . . ?
C58 C59 C60 N13 178.6(7) . . . . ?
C59 C60 N13 C61 24.0(10) . . . . ?
C60 C55 C56 C57 0.5(13) . . . . ?
C60 C55 N12 C54 -170.5(6) . . . . ?
C62 C63 C64 C65 3.0(10) . . . . ?
C62 C67 N15 C68 -142.8(7) . . . . ?
C63 C62 C67 C66 -0.7(9) . . . . ?
C63 C62 C67 N15 -177.0(6) . . . . ?
C63 C62 N14 C61 -36.7(9) . . . . ?
C63 C64 C65 C66 -1.3(11) . . . . ?
C64 C65 C66 C67 -1.4(12) . . . . ?
C65 C66 C67 C62 2.4(11) . . . . ?
C65 C66 C67 N15 178.6(7) . . . . ?
C66 C67 N15 C68 41.0(10) . . . . ?
C67 C62 C63 C64 -2.0(9) . . . . ?
C67 C62 N14 C61 145.7(6) . . . . ?
C69 C70 C71 C72 -84.2(9) . . . . ?
C69 C70 C71 C76 88.9(9) . . . . ?
C69 C70 N16 C68 155.9(7) . . . . ?
C70 C71 C72 C73 172.4(8) . . . . ?
C70 C71 C76 C75 -170.5(9) . . . . ?
C71 C70 N16 C68 -82.1(8) . . . . ?
C71 C72 C73 C74 1.7(16) . . . . ?
C72 C71 C76 C75 2.8(14) . . . . ?
C72 C73 C74 C75 -4(2) . . . . ?
C73 C74 C75 C76 6(2) . . . . ?
C74 C75 C76 C71 -5.2(18) . . . . ?
C76 C71 C72 C73 -1.2(13) . . . . ?
N9 C47 N10 C48 178.2(7) . . . . ?
N10 C47 N9 C45 -174.5(7) . . . . ?
N10 C48 C49 C50 178.6(7) . . . . ?
N10 C48 C53 C52 -177.2(6) . . . . ?
N10 C48 C53 N11 0.2(9) . . . . ?
N11 C54 N12 C55 172.2(6) . . . . ?
N12 C54 N11 C53 171.1(6) . . . . ?
N12 C55 C56 C57 178.4(8) . . . . ?
N12 C55 C60 C59 179.1(6) . . . . ?
N12 C55 C60 N13 2.2(10) . . . . ?
N13 C61 N14 C62 -179.0(5) . . . . ?
N14 C61 N13 C60 -179.5(6) . . . . ?
N14 C62 C63 C64 -179.6(6) . . . . ?
N14 C62 C67 C66 177.0(6) . . . . ?
N14 C62 C67 N15 0.7(9) . . . . ?
N15 C68 N16 C70 -175.1(6) . . . . ?
N16 C68 N15 C67 175.6(6) . . . . ?
N16 C70 C71 C72 154.6(7) . . . . ?
N16 C70 C71 C76 -32.3(10) . . . . ?
O5 C47 N9 C45 5.7(12) . . . . ?
O5 C47 N10 C48 -2.1(12) . . . . ?
O6 C54 N11 C53 -8.6(11) . . . . ?
O6 C54 N12 C55 -8.1(12) . . . . ?
O7 C61 N13 C60 2.8(10) . . . . ?
O7 C61 N14 C62 -1.4(10) . . . . ?
O8 C68 N15 C67 -5.2(10) . . . . ?
O8 C68 N16 C70 5.8(10) . . . . ?
C77 C78 C79 C80 5.1(14) . . . . ?
C77 C82 C83 C84 80.7(8) . . . . ?
C77 C82 C83 N17 -40.4(9) . . . . ?
C78 C77 C82 C81 1.2(12) . . . . ?
C78 C77 C82 C83 -176.7(8) . . . . ?
C78 C79 C80 C81 -2.3(14) . . . . ?
C79 C80 C81 C82 -1.3(12) . . . . ?
C80 C81 C82 C77 1.8(11) . . . . ?
C80 C81 C82 C83 179.9(6) . . . . ?
C81 C82 C83 C84 -97.2(8) . . . . ?
C81 C82 C83 N17 141.7(6) . . . . ?
C82 C77 C78 C79 -4.7(14) . . . . ?
C82 C83 N17 C85 -71.4(9) . . . . ?
C84 C83 N17 C85 166.0(7) . . . . ?
C86 C87 C88 C89 0.2(15) . . . . ?
C86 C91 N19 C92 140.1(7) . . . . ?
C87 C86 C91 C90 3.2(11) . . . . ?
C87 C86 C91 N19 179.3(7) . . . . ?
C87 C86 N18 C85 33.9(12) . . . . ?
C87 C88 C89 C90 0.0(14) . . . . ?
C88 C89 C90 C91 1.5(12) . . . . ?
C89 C90 C91 C86 -3.1(11) . . . . ?
C89 C90 C91 N19 -179.1(7) . . . . ?
C90 C91 N19 C92 -43.8(9) . . . . ?
C91 C86 C87 C88 -1.7(14) . . . . ?
C91 C86 N18 C85 -145.2(7) . . . . ?
C93 C94 C95 C96 0.3(13) . . . . ?
C93 C98 N21 C99 -169.7(7) . . . . ?
C94 C93 C98 C97 -1.4(11) . . . . ?
C94 C93 C98 N21 178.4(7) . . . . ?
C94 C93 N20 C92 25.9(11) . . . . ?
C94 C95 C96 C97 -0.9(15) . . . . ?
C95 C96 C97 C98 0.4(15) . . . . ?
C96 C97 C98 C93 0.8(13) . . . . ?
C96 C97 C98 N21 -178.9(8) . . . . ?
C97 C98 N21 C99 10.1(12) . . . . ?
C98 C93 C94 C95 0.8(12) . . . . ?
C98 C93 N20 C92 -156.1(7) . . . . ?
C100 C101 C102 C103 -0.5(11) . . . . ?
C100 C105 N23 C106 -151.5(6) . . . . ?
C101 C100 C105 C104 -1.8(9) . . . . ?
C101 C100 C105 N23 -177.9(6) . . . . ?
C101 C100 N22 C99 -40.6(9) . . . . ?
C101 C102 C103 C104 0.4(11) . . . . ?
C102 C103 C104 C105 -1.1(11) . . . . ?
C103 C104 C105 C100 1.8(10) . . . . ?
C103 C104 C105 N23 177.8(6) . . . . ?
C104 C105 N23 C106 32.5(10) . . . . ?
C105 C100 C101 C102 1.2(10) . . . . ?
C105 C100 N22 C99 139.9(7) . . . . ?
C107 C108 C109 C110 -107.0(8) . . . . ?
C107 C108 C109 C114 68.5(9) . . . . ?
C107 C108 N24 C106 146.9(7) . . . . ?
C108 C109 C110 C111 176.5(7) . . . . ?
C108 C109 C114 C113 -176.6(7) . . . . ?
C109 C108 N24 C106 -90.0(8) . . . . ?
C109 C110 C111 C112 -0.4(13) . . . . ?
C110 C109 C114 C113 -0.9(11) . . . . ?
C110 C111 C112 C113 0.0(13) . . . . ?
C111 C112 C113 C114 -0.1(13) . . . . ?
C112 C113 C114 C109 0.6(12) . . . . ?
C114 C109 C110 C111 0.8(11) . . . . ?
N17 C85 N18 C86 -177.0(7) . . . . ?
N18 C85 N17 C83 -179.6(6) . . . . ?
N18 C86 C87 C88 179.1(8) . . . . ?
N18 C86 C91 C90 -177.6(7) . . . . ?
N18 C86 C91 N19 -1.5(10) . . . . ?
N19 C92 N20 C93 -177.8(6) . . . . ?
N20 C92 N19 C91 -175.3(5) . . . . ?
N20 C93 C94 C95 178.9(7) . . . . ?
N20 C93 C98 C97 -179.4(7) . . . . ?
N20 C93 C98 N21 0.3(10) . . . . ?
N21 C99 N22 C100 172.3(6) . . . . ?
N22 C99 N21 C98 172.8(7) . . . . ?
N22 C100 C101 C102 -178.4(6) . . . . ?
N22 C100 C105 C104 177.7(6) . . . . ?
N22 C100 C105 N23 1.6(9) . . . . ?
N23 C106 N24 C108 -173.3(6) . . . . ?
N24 C106 N23 C105 179.0(6) . . . . ?
N24 C108 C109 C110 130.9(7) . . . . ?
N24 C108 C109 C114 -53.6(9) . . . . ?
O9 C85 N17 C83 -1.0(11) . . . . ?
O9 C85 N18 C86 4.4(12) . . . . ?
O10 C92 N19 C91 5.4(10) . . . . ?
O10 C92 N20 C93 1.6(11) . . . . ?
O11 C99 N21 C98 -7.5(12) . . . . ?
O11 C99 N22 C100 -7.4(11) . . . . ?
O12 C106 N23 C105 -0.8(11) . . . . ?
O12 C106 N24 C108 6.5(10) . . . . ?
C115 C116 C117 C118 -2.6(17) . . . . ?
C115 C120 C121 C122 58.0(10) . . . . ?
C115 C120 C121 N25 -65.4(9) . . . . ?
C116 C115 C120 C119 1.0(14) . . . . ?
C116 C115 C120 C121 -178.6(9) . . . . ?
C116 C117 C118 C119 2.2(18) . . . . ?
C117 C118 C119 C120 -0.1(17) . . . . ?
C118 C119 C120 C115 -1.5(14) . . . . ?
C118 C119 C120 C121 178.2(9) . . . . ?
C119 C120 C121 C122 -121.6(9) . . . . ?
C119 C120 C121 N25 114.9(9) . . . . ?
C120 C115 C116 C117 1.1(17) . . . . ?
C120 C121 N25 C123 -97.5(8) . . . . ?
C122 C121 N25 C123 137.8(7) . . . . ?
C124 C125 C126 C127 -1.0(11) . . . . ?
C124 C129 N27 C130 148.7(6) . . . . ?
C125 C124 C129 C128 4.9(9) . . . . ?
C125 C124 C129 N27 -175.3(6) . . . . ?
C125 C124 N26 C123 27.5(10) . . . . ?
C125 C126 C127 C128 2.0(11) . . . . ?
C126 C127 C128 C129 0.6(11) . . . . ?
C127 C128 C129 C124 -4.0(9) . . . . ?
C127 C128 C129 N27 176.1(6) . . . . ?
C128 C129 N27 C130 -31.5(9) . . . . ?
C129 C124 C125 C126 -2.4(10) . . . . ?
C129 C124 N26 C123 -152.9(6) . . . . ?
C131 C132 C133 C134 0.7(13) . . . . ?
C131 C136 N29 C137 -140.9(6) . . . . ?
C132 C131 C136 C135 -2.1(10) . . . . ?
C132 C131 C136 N29 179.3(6) . . . . ?
C132 C131 N28 C130 17.6(11) . . . . ?
C132 C133 C134 C135 -0.9(14) . . . . ?
C133 C134 C135 C136 -0.5(13) . . . . ?
C134 C135 C136 C131 2.0(12) . . . . ?
C134 C135 C136 N29 -179.5(7) . . . . ?
C135 C136 N29 C137 40.5(10) . . . . ?
C136 C131 C132 C133 0.8(11) . . . . ?
C136 C131 N28 C130 -161.9(6) . . . . ?
C138 C139 C140 C141 1.8(13) . . . . ?
C138 C143 N31 C144 -146.4(7) . . . . ?
C139 C138 C143 C142 -0.6(10) . . . . ?
C139 C138 C143 N31 -177.5(7) . . . . ?
C139 C138 N30 C137 -48.3(10) . . . . ?
C139 C140 C141 C142 -1.3(14) . . . . ?
C140 C141 C142 C143 -0.1(13) . . . . ?
C141 C142 C143 C138 1.0(11) . . . . ?
C141 C142 C143 N31 177.9(7) . . . . ?
C142 C143 N31 C144 36.7(10) . . . . ?
C143 C138 C139 C140 -0.8(11) . . . . ?
C143 C138 N30 C137 131.7(7) . . . . ?
C145 C146 C147 C148 -104.7(9) . . . . ?
C145 C146 C147 C152 70.4(10) . . . . ?
C145 C146 N32 C144 162.7(8) . . . . ?
C146 C147 C148 C149 177.1(8) . . . . ?
C146 C147 C152 C151 -177.4(9) . . . . ?
C147 C146 N32 C144 -76.7(9) . . . . ?
C147 C148 C149 C150 -1.7(16) . . . . ?
C148 C147 C152 C151 -2.4(14) . . . . ?
C148 C149 C150 C151 1.8(19) . . . . ?
C149 C150 C151 C152 -2.1(19) . . . . ?
C150 C151 C152 C147 2.4(16) . . . . ?
C152 C147 C148 C149 2.0(14) . . . . ?
N25 C123 N26 C124 -166.4(6) . . . . ?
N26 C123 N25 C121 175.3(6) . . . . ?
N26 C124 C125 C126 177.3(6) . . . . ?
N26 C124 C129 C128 -174.8(6) . . . . ?
N26 C124 C129 N27 5.1(8) . . . . ?
N27 C130 N28 C131 152.4(6) . . . . ?
N28 C130 N27 C129 -177.5(6) . . . . ?
N28 C131 C132 C133 -178.8(7) . . . . ?
N28 C131 C136 C135 177.5(7) . . . . ?
N28 C131 C136 N29 -1.1(10) . . . . ?
N29 C137 N30 C138 179.1(6) . . . . ?
N30 C137 N29 C136 -179.5(6) . . . . ?
N30 C138 C139 C140 179.2(7) . . . . ?
N30 C138 C143 C142 179.4(7) . . . . ?
N30 C138 C143 N31 2.5(10) . . . . ?
N31 C144 N32 C146 178.9(6) . . . . ?
N32 C144 N31 C143 171.6(6) . . . . ?
N32 C146 C147 C148 135.7(8) . . . . ?
N32 C146 C147 C152 -49.2(11) . . . . ?
O13 C123 N25 C121 -5.6(11) . . . . ?
O13 C123 N26 C124 14.5(10) . . . . ?
O14 C130 N27 C129 3.1(10) . . . . ?
O14 C130 N28 C131 -28.2(11) . . . . ?
O15 C137 N29 C136 0.4(10) . . . . ?
O15 C137 N30 C138 -0.8(10) . . . . ?
O16 C144 N31 C143 -8.4(11) . . . . ?
O16 C144 N32 C146 -1.1(11) . . . . ?
